data_4079328
loop_
_publ_author_name
'Goto, Eri'
'Begum, Rowshan Ara'
'Hosokawa, Aya'
'Yamamoto, Chie'
'Kure, Bunsho'
'Nakajima, Takayuki'
'Tanase, Tomoaki'

_publ_section_title
;
 Hydride-Bridged Pt2M2Pt2Hexanuclear Metal Strings (M = Pt, Pd) Derived
 from Reductive Coupling of Pt2M Building Blocks Supported by Triphosphine
 Ligands
;
_journal_issue 24
_journal_name_full Organometallics
_journal_page_first 8482
_journal_paper_doi 10.1021/om300680p
_journal_volume 31
_journal_year 2012
_chemical_formula_moiety 'C153.50 H152 Cl7 F18 N2 O P15 Pt6 '
_chemical_formula_sum 'C153.5 H152 Cl7 F18 N2 O P15 Pt6'
_chemical_formula_weight 4266.19
_space_group_IT_number 2
_symmetry_cell_setting triclinic
_symmetry_Int_Tables_number 2
_symmetry_space_group_name_Hall '-P 1'
_symmetry_space_group_name_H-M 'P -1'
_cell_angle_alpha 91.0422(17)
_cell_angle_beta 89.924(3)
_cell_angle_gamma 94.596(3)
_cell_formula_units_Z 2
_cell_length_a 20.631(3)
_cell_length_b 21.915(3)
_cell_length_c 18.194(3)
_cell_measurement_reflns_used 20269
_cell_measurement_temperature 153(2)
_cell_measurement_theta_max 27.7
_cell_measurement_theta_min 3.1
_cell_volume 8198(2)
_computing_cell_refinement CrystalClear
_computing_data_collection CrystalClear
_computing_data_reduction CrystalStructure
_computing_molecular_graphics 'Mercury 2.4'
_computing_publication_material 'CrystalStructure 3.8'
_computing_structure_refinement SHELXL
_computing_structure_solution SIR97
_diffrn_ambient_temperature 153(2)
_diffrn_detector_area_resol_mean 7.31
_diffrn_measured_fraction_theta_full 0.963
_diffrn_measured_fraction_theta_max 0.964
_diffrn_measurement_device_type 'Rigaku Saturn'
_diffrn_measurement_method \w
_diffrn_radiation_type 'Mo K\a'
_diffrn_radiation_wavelength 0.71075
_diffrn_reflns_av_R_equivalents 0.049
_diffrn_reflns_limit_h_max 26
_diffrn_reflns_limit_h_min -26
_diffrn_reflns_limit_k_max 28
_diffrn_reflns_limit_k_min -28
_diffrn_reflns_limit_l_max 23
_diffrn_reflns_limit_l_min -23
_diffrn_reflns_number 76399
_diffrn_reflns_theta_full 27.50
_diffrn_reflns_theta_max 27.49
_exptl_absorpt_coefficient_mu 5.409
_exptl_absorpt_correction_T_max 0.339
_exptl_absorpt_correction_T_min 0.234
_exptl_absorpt_correction_type multi-scan
_exptl_absorpt_process_details 'Jacobson, R. (1998) Private communication'
_exptl_crystal_colour 'dark blue'
_exptl_crystal_density_diffrn 1.728
_exptl_crystal_density_method 'not measured'
_exptl_crystal_description prism
_exptl_crystal_F_000 4138.00
_exptl_crystal_size_max 0.25
_exptl_crystal_size_mid 0.25
_exptl_crystal_size_min 0.20
_refine_diff_density_max 2.11
_refine_diff_density_min -1.16
_refine_ls_extinction_method none
_refine_ls_goodness_of_fit_ref 0.998
_refine_ls_number_parameters 1838
_refine_ls_number_reflns 36311
_refine_ls_R_factor_gt 0.0749
_refine_ls_shift/su_max 0.001
_refine_ls_structure_factor_coef Fsqd
_refine_ls_weighting_details 'w = 1/[\s^2^(Fo^2^)+(0.1348P)^2^+0.0000P] where P=(Fo^2^+2Fc^2^)/3'
_refine_ls_weighting_scheme calc
_refine_ls_wR_factor_ref 0.2230
_reflns_number_gt 24678
_reflns_number_total 36311
_reflns_threshold_expression F^2^>2.0\s(F^2^)
_cod_data_source_file om300680p_si_002.cif
_cod_data_source_block '_complex2a'
_cod_original_cell_volume 8198.3(19)
_cod_original_formula_sum 'C153.50 H152 Cl7 F18 N2 O P15 Pt6 '
_cod_database_code 4079328

loop_
_symmetry_equiv_pos_site_id
_symmetry_equiv_pos_as_xyz
1 +X,+Y,+Z
2 -X,-Y,-Z

loop_
_atom_site_label
_atom_site_type_symbol
_atom_site_fract_x
_atom_site_fract_y
_atom_site_fract_z
_atom_site_U_iso_or_equiv
_atom_site_adp_type
_atom_site_occupancy
_atom_site_symmetry_multiplicity
_atom_site_calc_flag
_atom_site_refinement_flags
Pt(1) Pt 0.297100(16) 0.042260(14) 0.725700(16) 0.03199(8) Uani 1.00 1 d .
Pt(2) Pt 0.287350(15) 0.128600(13) 0.833650(15) 0.02852(8) Uani 1.00 1 d .
Pt(3) Pt 0.266330(15) 0.211540(14) 0.943640(16) 0.03005(8) Uani 1.00 1 d .
Pt(4) Pt 0.237470(15) 0.309400(14) 1.078130(16) 0.03043(8) Uani 1.00 1 d .
Pt(5) Pt 0.215060(14) 0.390970(12) 1.189230(15) 0.02756(8) Uani 1.00 1 d .
Pt(6) Pt 0.192110(16) 0.472150(14) 1.298500(16) 0.03060(8) Uani 1.00 1 d .
Cl(1) Cl 0.5298(2) 0.22562(18) 0.0871(2) 0.1020(11) Uani 1.00 1 d .
Cl(2) Cl 0.5555(2) 0.27740(19) 0.2317(2) 0.1007(11) Uani 1.00 1 d .
Cl(3) Cl 0.7439(2) 0.3746(2) 0.2399(3) 0.152(2) Uani 1.00 1 d .
Cl(4) Cl 0.6591(2) 0.4301(2) 0.1415(3) 0.152(2) Uani 1.00 1 d .
Cl(5) Cl 0.61741(17) 0.2821(2) 0.8405(2) 0.1008(11) Uani 1.00 1 d .
Cl(6) Cl 0.6695(3) 0.3183(2) 0.9837(2) 0.143(2) Uani 1.00 1 d .
Cl(7) Cl 0.9397(3) 0.0994(3) 0.8520(6) 0.116(3) Uani 0.50 1 d P
Cl(8) Cl 0.8982(3) 0.1489(6) 0.6999(5) 0.145(4) Uani 0.50 1 d P
P(1) P 0.26497(11) 0.11162(9) 0.64275(11) 0.0370(4) Uani 1.00 1 d .
P(2) P 0.31541(11) 0.20544(9) 0.75570(10) 0.0322(4) Uani 1.00 1 d .
P(3) P 0.22937(11) 0.26996(9) 0.85332(11) 0.0349(4) Uani 1.00 1 d .
P(4) P 0.33179(10) -0.02601(9) 0.80847(10) 0.0328(4) Uani 1.00 1 d .
P(5) P 0.26352(10) 0.05048(8) 0.91052(10) 0.0297(4) Uani 1.00 1 d .
P(6) P 0.30885(10) 0.14410(9) 1.01989(10) 0.0327(4) Uani 1.00 1 d .
P(7) P 0.32064(10) 0.37781(9) 1.04606(11) 0.0351(4) Uani 1.00 1 d .
P(8) P 0.24433(10) 0.47021(9) 1.11582(10) 0.0313(4) Uani 1.00 1 d .
P(9) P 0.27840(10) 0.53508(9) 1.25828(11) 0.0342(4) Uani 1.00 1 d .
P(10) P 0.15161(10) 0.25053(9) 1.12379(11) 0.0335(4) Uani 1.00 1 d .
P(11) P 0.18495(10) 0.31321(8) 1.26506(10) 0.0298(4) Uani 1.00 1 d .
P(12) P 0.10741(10) 0.40604(9) 1.33865(11) 0.0334(4) Uani 1.00 1 d .
P(13) P 0.32744(14) 0.42892(14) 1.62233(15) 0.0588(7) Uani 1.00 1 d .
P(14) P 0.29474(18) -0.08972(15) 1.1417(2) 0.0800(10) Uani 1.00 1 d .
P(15) P 0.00915(14) -0.15899(13) 0.64591(15) 0.0560(6) Uani 1.00 1 d .
F(1) F 0.2959(3) 0.4386(3) 1.5444(3) 0.0660(16) Uani 1.00 1 d .
F(2) F 0.3882(3) 0.3998(3) 1.5843(3) 0.0750(18) Uani 1.00 1 d .
F(3) F 0.2897(3) 0.3622(3) 1.6279(3) 0.0777(19) Uani 1.00 1 d .
F(4) F 0.3601(3) 0.4182(3) 1.7004(3) 0.085(2) Uani 1.00 1 d .
F(5) F 0.2671(3) 0.4593(3) 1.6627(3) 0.084(2) Uani 1.00 1 d .
F(6) F 0.3666(3) 0.4953(2) 1.6188(3) 0.0787(19) Uani 1.00 1 d .
F(7) F 0.3592(3) -0.1235(3) 1.1580(4) 0.094(2) Uani 1.00 1 d .
F(8) F 0.3018(5) -0.0525(6) 1.2170(5) 0.145(4) Uani 1.00 1 d .
F(9) F 0.3384(3) -0.0359(3) 1.1079(5) 0.106(2) Uani 1.00 1 d .
F(10) F 0.2307(3) -0.0544(3) 1.1232(4) 0.098(2) Uani 1.00 1 d .
F(11) F 0.2921(6) -0.1209(4) 1.0624(6) 0.172(5) Uani 1.00 1 d .
F(12) F 0.2499(5) -0.1400(6) 1.1798(9) 0.249(10) Uani 1.00 1 d .
F(13) F 0.0783(3) -0.1265(5) 0.6640(5) 0.137(4) Uani 1.00 1 d .
F(14) F -0.0125(5) -0.1393(4) 0.7264(4) 0.119(3) Uani 1.00 1 d .
F(15) F 0.0296(4) -0.2216(3) 0.6783(4) 0.095(2) Uani 1.00 1 d .
F(16) F -0.0627(3) -0.1894(3) 0.6334(4) 0.093(2) Uani 1.00 1 d .
F(17) F 0.0290(5) -0.1770(5) 0.5650(4) 0.138(3) Uani 1.00 1 d .
F(18) F -0.0136(3) -0.0973(2) 0.6147(4) 0.080(2) Uani 1.00 1 d .
O(1) O 0.9240(8) 0.2634(9) 0.8939(9) 0.225(9) Uani 1.00 1 d .
N(1) N 0.3087(4) -0.0476(3) 0.5979(4) 0.049(2) Uani 1.00 1 d .
N(2) N 0.1697(3) 0.5686(3) 1.4166(3) 0.0388(17) Uani 1.00 1 d .
C(1) C 0.3001(4) -0.0198(4) 0.6439(4) 0.041(2) Uani 1.00 1 d .
C(2) C 0.1750(5) 0.5335(4) 1.3721(5) 0.052(2) Uani 1.00 1 d .
C(3) C 0.2712(4) 0.1936(3) 0.6697(4) 0.0348(17) Uani 1.00 1 d .
C(4) C 0.2952(4) 0.2821(3) 0.7855(4) 0.0381(17) Uani 1.00 1 d .
C(5) C 0.3287(4) -0.0012(3) 0.9044(4) 0.0367(17) Uani 1.00 1 d .
C(6) C 0.2614(3) 0.0714(3) 1.0102(4) 0.0344(16) Uani 1.00 1 d .
C(7) C 0.2877(4) 0.4527(3) 1.0310(4) 0.0382(18) Uani 1.00 1 d .
C(8) C 0.3031(4) 0.5252(3) 1.1616(4) 0.0382(18) Uani 1.00 1 d .
C(9) C 0.1685(4) 0.2372(3) 1.2214(4) 0.0365(17) Uani 1.00 1 d .
C(10) C 0.1069(3) 0.3253(3) 1.3086(4) 0.0331(16) Uani 1.00 1 d .
C(11) C 0.3150(5) -0.0758(4) 0.5242(5) 0.058(2) Uani 1.00 1 d .
C(12) C 0.3780(6) -0.0750(4) 0.4979(5) 0.063(2) Uani 1.00 1 d .
C(13) C 0.3896(9) -0.0971(6) 0.4273(7) 0.097(4) Uani 1.00 1 d .
C(14) C 0.3366(10) -0.1196(6) 0.3858(8) 0.111(6) Uani 1.00 1 d .
C(15) C 0.2756(9) -0.1230(7) 0.4143(8) 0.108(5) Uani 1.00 1 d .
C(16) C 0.2596(7) -0.1024(5) 0.4850(6) 0.077(3) Uani 1.00 1 d .
C(17) C 0.4350(7) -0.0481(7) 0.5465(9) 0.102(4) Uani 1.00 1 d .
C(18) C 0.1952(6) -0.1053(6) 0.5192(8) 0.092(4) Uani 1.00 1 d .
C(19) C 0.1626(5) 0.6226(4) 1.4648(5) 0.052(2) Uani 1.00 1 d .
C(20) C 0.1152(6) 0.6626(5) 1.4480(7) 0.073(3) Uani 1.00 1 d .
C(21) C 0.1101(8) 0.7129(5) 1.4998(8) 0.102(5) Uani 1.00 1 d .
C(22) C 0.1513(9) 0.7209(6) 1.5577(8) 0.107(5) Uani 1.00 1 d .
C(23) C 0.1963(8) 0.6808(6) 1.5713(6) 0.089(4) Uani 1.00 1 d .
C(24) C 0.2027(6) 0.6302(4) 1.5243(6) 0.066(3) Uani 1.00 1 d .
C(25) C 0.0729(7) 0.6535(7) 1.3807(10) 0.120(6) Uani 1.00 1 d .
C(26) C 0.2491(7) 0.5831(6) 1.5391(7) 0.100(4) Uani 1.00 1 d .
C(27) C 0.1820(4) 0.0961(4) 0.6120(4) 0.0434(19) Uani 1.00 1 d .
C(28) C 0.1531(4) 0.1358(4) 0.5656(4) 0.048(2) Uani 1.00 1 d .
C(29) C 0.0926(5) 0.1239(4) 0.5395(5) 0.057(2) Uani 1.00 1 d .
C(30) C 0.0566(5) 0.0701(6) 0.5605(6) 0.073(3) Uani 1.00 1 d .
C(31) C 0.0832(5) 0.0309(5) 0.6044(6) 0.066(3) Uani 1.00 1 d .
C(32) C 0.1448(4) 0.0428(4) 0.6305(5) 0.049(2) Uani 1.00 1 d .
C(33) C 0.3130(4) 0.1090(3) 0.5593(4) 0.0389(18) Uani 1.00 1 d .
C(34) C 0.3747(5) 0.1390(4) 0.5547(5) 0.053(2) Uani 1.00 1 d .
C(35) C 0.4149(5) 0.1344(5) 0.4923(5) 0.060(2) Uani 1.00 1 d .
C(36) C 0.3921(6) 0.0975(5) 0.4344(5) 0.065(2) Uani 1.00 1 d .
C(37) C 0.3306(6) 0.0653(4) 0.4367(4) 0.064(3) Uani 1.00 1 d .
C(38) C 0.2903(5) 0.0714(4) 0.4988(4) 0.051(2) Uani 1.00 1 d .
C(39) C 0.3995(4) 0.2185(3) 0.7251(4) 0.0374(17) Uani 1.00 1 d .
C(40) C 0.4199(5) 0.2680(3) 0.6829(5) 0.053(2) Uani 1.00 1 d .
C(41) C 0.4831(5) 0.2755(4) 0.6560(5) 0.061(2) Uani 1.00 1 d .
C(42) C 0.5271(6) 0.2347(5) 0.6744(6) 0.075(3) Uani 1.00 1 d .
C(43) C 0.5084(5) 0.1855(5) 0.7184(5) 0.068(3) Uani 1.00 1 d .
C(44) C 0.4436(4) 0.1763(4) 0.7433(4) 0.051(2) Uani 1.00 1 d .
C(45) C 0.2028(4) 0.3467(3) 0.8730(4) 0.0374(17) Uani 1.00 1 d .
C(46) C 0.1529(4) 0.3526(4) 0.9231(4) 0.046(2) Uani 1.00 1 d .
C(47) C 0.1239(4) 0.4071(4) 0.9319(4) 0.046(2) Uani 1.00 1 d .
C(48) C 0.1476(4) 0.4577(4) 0.8920(5) 0.051(2) Uani 1.00 1 d .
C(49) C 0.1990(4) 0.4539(4) 0.8438(5) 0.049(2) Uani 1.00 1 d .
C(50) C 0.2252(4) 0.3977(3) 0.8330(4) 0.045(2) Uani 1.00 1 d .
C(51) C 0.1599(4) 0.2373(4) 0.7977(4) 0.0418(19) Uani 1.00 1 d .
C(52) C 0.1368(5) 0.2727(4) 0.7431(5) 0.056(2) Uani 1.00 1 d .
C(53) C 0.0849(6) 0.2474(5) 0.6991(6) 0.072(3) Uani 1.00 1 d .
C(54) C 0.0593(6) 0.1889(6) 0.7090(6) 0.078(3) Uani 1.00 1 d .
C(55) C 0.0829(5) 0.1540(4) 0.7645(6) 0.059(2) Uani 1.00 1 d .
C(56) C 0.1322(4) 0.1790(3) 0.8072(4) 0.0402(18) Uani 1.00 1 d .
C(57) C 0.4180(3) -0.0384(3) 0.7900(4) 0.0355(17) Uani 1.00 1 d .
C(58) C 0.4617(4) 0.0118(4) 0.7999(5) 0.046(2) Uani 1.00 1 d .
C(59) C 0.5273(4) 0.0080(4) 0.7850(5) 0.054(2) Uani 1.00 1 d .
C(60) C 0.5478(4) -0.0482(4) 0.7589(4) 0.050(2) Uani 1.00 1 d .
C(61) C 0.5041(5) -0.0978(5) 0.7514(5) 0.061(2) Uani 1.00 1 d .
C(62) C 0.4379(4) -0.0938(4) 0.7650(4) 0.045(2) Uani 1.00 1 d .
C(63) C 0.2879(3) -0.1019(3) 0.8086(4) 0.0344(16) Uani 1.00 1 d .
C(64) C 0.3085(4) -0.1470(4) 0.8547(5) 0.048(2) Uani 1.00 1 d .
C(65) C 0.2754(5) -0.2048(4) 0.8561(6) 0.060(2) Uani 1.00 1 d .
C(66) C 0.2206(4) -0.2168(4) 0.8112(6) 0.061(2) Uani 1.00 1 d .
C(67) C 0.2000(4) -0.1721(4) 0.7667(5) 0.053(2) Uani 1.00 1 d .
C(68) C 0.2335(4) -0.1153(4) 0.7654(4) 0.0442(19) Uani 1.00 1 d .
C(69) C 0.1889(3) 0.0006(3) 0.8945(4) 0.0354(16) Uani 1.00 1 d .
C(70) C 0.1724(4) -0.0493(4) 0.9395(5) 0.050(2) Uani 1.00 1 d .
C(71) C 0.1166(5) -0.0855(4) 0.9255(6) 0.062(2) Uani 1.00 1 d .
C(72) C 0.0761(5) -0.0742(4) 0.8662(5) 0.058(2) Uani 1.00 1 d .
C(73) C 0.0928(4) -0.0247(4) 0.8225(5) 0.048(2) Uani 1.00 1 d .
C(74) C 0.1502(4) 0.0123(3) 0.8357(4) 0.0415(18) Uani 1.00 1 d .
C(75) C 0.3137(3) 0.1570(3) 1.1200(3) 0.0334(16) Uani 1.00 1 d .
C(76) C 0.2871(4) 0.1145(4) 1.1705(4) 0.045(2) Uani 1.00 1 d .
C(77) C 0.2973(4) 0.1232(4) 1.2455(4) 0.048(2) Uani 1.00 1 d .
C(78) C 0.3344(4) 0.1747(4) 1.2719(4) 0.050(2) Uani 1.00 1 d .
C(79) C 0.3598(4) 0.2169(4) 1.2210(4) 0.048(2) Uani 1.00 1 d .
C(80) C 0.3481(4) 0.2088(4) 1.1473(4) 0.0430(19) Uani 1.00 1 d .
C(81) C 0.3935(3) 0.1270(3) 1.0015(4) 0.0342(16) Uani 1.00 1 d .
C(82) C 0.4276(4) 0.1526(3) 0.9423(4) 0.0391(18) Uani 1.00 1 d .
C(83) C 0.4915(4) 0.1392(4) 0.9291(4) 0.0408(18) Uani 1.00 1 d .
C(84) C 0.5212(4) 0.1002(4) 0.9752(4) 0.046(2) Uani 1.00 1 d .
C(85) C 0.4879(4) 0.0743(4) 1.0343(4) 0.046(2) Uani 1.00 1 d .
C(86) C 0.4243(4) 0.0877(3) 1.0487(4) 0.0402(18) Uani 1.00 1 d .
C(87) C 0.3710(4) 0.3662(3) 0.9629(4) 0.0384(18) Uani 1.00 1 d .
C(88) C 0.3781(4) 0.4081(3) 0.9074(4) 0.0390(18) Uani 1.00 1 d .
C(89) C 0.4225(4) 0.3999(4) 0.8504(4) 0.045(2) Uani 1.00 1 d .
C(90) C 0.4598(4) 0.3510(4) 0.8510(4) 0.052(2) Uani 1.00 1 d .
C(91) C 0.4548(4) 0.3086(4) 0.9069(5) 0.055(2) Uani 1.00 1 d .
C(92) C 0.4091(4) 0.3171(3) 0.9623(4) 0.045(2) Uani 1.00 1 d .
C(93) C 0.3851(4) 0.3965(3) 1.1145(4) 0.0396(18) Uani 1.00 1 d .
C(94) C 0.3792(4) 0.3766(4) 1.1856(4) 0.0411(18) Uani 1.00 1 d .
C(95) C 0.4277(4) 0.3922(4) 1.2372(5) 0.050(2) Uani 1.00 1 d .
C(96) C 0.4823(4) 0.4282(4) 1.2171(5) 0.058(2) Uani 1.00 1 d .
C(97) C 0.4879(4) 0.4513(4) 1.1447(6) 0.061(2) Uani 1.00 1 d .
C(98) C 0.4401(4) 0.4334(3) 1.0939(5) 0.045(2) Uani 1.00 1 d .
C(99) C 0.1813(4) 0.5169(3) 1.0850(4) 0.0386(18) Uani 1.00 1 d .
C(100) C 0.1193(4) 0.5087(3) 1.1137(4) 0.0386(17) Uani 1.00 1 d .
C(101) C 0.0697(5) 0.5445(4) 1.0904(5) 0.059(2) Uani 1.00 1 d .
C(102) C 0.0838(6) 0.5903(5) 1.0406(6) 0.070(3) Uani 1.00 1 d .
C(103) C 0.1467(5) 0.5998(5) 1.0121(5) 0.063(2) Uani 1.00 1 d .
C(104) C 0.1948(4) 0.5627(4) 1.0334(4) 0.050(2) Uani 1.00 1 d .
C(105) C 0.3520(4) 0.5303(3) 1.3128(4) 0.0358(16) Uani 1.00 1 d .
C(106) C 0.3501(4) 0.5018(4) 1.3789(4) 0.0426(19) Uani 1.00 1 d .
C(107) C 0.4063(4) 0.4982(4) 1.4199(5) 0.052(2) Uani 1.00 1 d .
C(108) C 0.4653(4) 0.5253(4) 1.3952(4) 0.051(2) Uani 1.00 1 d .
C(109) C 0.4674(4) 0.5566(4) 1.3287(4) 0.048(2) Uani 1.00 1 d .
C(110) C 0.4109(4) 0.5591(3) 1.2872(4) 0.0433(19) Uani 1.00 1 d .
C(111) C 0.2627(4) 0.6152(3) 1.2671(4) 0.0408(19) Uani 1.00 1 d .
C(112) C 0.2196(5) 0.6407(4) 1.2170(6) 0.060(2) Uani 1.00 1 d .
C(113) C 0.2051(6) 0.7005(4) 1.2250(6) 0.072(3) Uani 1.00 1 d .
C(114) C 0.2293(6) 0.7375(4) 1.2826(6) 0.074(3) Uani 1.00 1 d .
C(115) C 0.2712(5) 0.7127(4) 1.3318(5) 0.063(2) Uani 1.00 1 d .
C(116) C 0.2885(5) 0.6523(4) 1.3243(5) 0.053(2) Uani 1.00 1 d .
C(117) C 0.1276(3) 0.1740(3) 1.0868(4) 0.0380(17) Uani 1.00 1 d .
C(118) C 0.1076(4) 0.1686(4) 1.0142(5) 0.049(2) Uani 1.00 1 d .
C(119) C 0.0838(4) 0.1141(4) 0.9844(5) 0.055(2) Uani 1.00 1 d .
C(120) C 0.0780(4) 0.0609(4) 1.0256(5) 0.054(2) Uani 1.00 1 d .
C(121) C 0.0998(4) 0.0652(4) 1.0992(5) 0.053(2) Uani 1.00 1 d .
C(122) C 0.1225(4) 0.1206(4) 1.1284(5) 0.047(2) Uani 1.00 1 d .
C(123) C 0.0731(4) 0.2831(3) 1.1259(4) 0.0357(17) Uani 1.00 1 d .
C(124) C 0.0181(3) 0.2489(4) 1.1489(4) 0.0435(19) Uani 1.00 1 d .
C(125) C -0.0423(4) 0.2745(5) 1.1567(5) 0.059(2) Uani 1.00 1 d .
C(126) C -0.0465(4) 0.3346(4) 1.1393(5) 0.052(2) Uani 1.00 1 d .
C(127) C 0.0076(4) 0.3692(4) 1.1147(5) 0.049(2) Uani 1.00 1 d .
C(128) C 0.0660(4) 0.3445(3) 1.1080(4) 0.0387(18) Uani 1.00 1 d .
C(129) C 0.2387(3) 0.2996(3) 1.3407(4) 0.0347(16) Uani 1.00 1 d .
C(130) C 0.2289(4) 0.2462(3) 1.3816(4) 0.0392(18) Uani 1.00 1 d .
C(131) C 0.2714(4) 0.2371(4) 1.4396(4) 0.046(2) Uani 1.00 1 d .
C(132) C 0.3208(5) 0.2798(4) 1.4577(5) 0.053(2) Uani 1.00 1 d .
C(133) C 0.3295(5) 0.3330(4) 1.4186(5) 0.054(2) Uani 1.00 1 d .
C(134) C 0.2890(4) 0.3422(3) 1.3586(4) 0.0420(19) Uani 1.00 1 d .
C(135) C 0.1048(4) 0.4027(3) 1.4387(4) 0.0374(17) Uani 1.00 1 d .
C(136) C 0.1410(5) 0.3641(5) 1.4773(4) 0.058(2) Uani 1.00 1 d .
C(137) C 0.1454(5) 0.3682(5) 1.5538(5) 0.059(2) Uani 1.00 1 d .
C(138) C 0.1127(5) 0.4099(5) 1.5920(5) 0.062(2) Uani 1.00 1 d .
C(139) C 0.0776(6) 0.4503(5) 1.5547(5) 0.073(3) Uani 1.00 1 d .
C(140) C 0.0729(5) 0.4476(4) 1.4776(5) 0.061(2) Uani 1.00 1 d .
C(141) C 0.0283(4) 0.4283(3) 1.3137(4) 0.0388(18) Uani 1.00 1 d .
C(142) C -0.0285(4) 0.3898(4) 1.3305(5) 0.050(2) Uani 1.00 1 d .
C(143) C -0.0872(4) 0.4079(5) 1.3104(6) 0.066(2) Uani 1.00 1 d .
C(144) C -0.0934(4) 0.4618(5) 1.2745(5) 0.054(2) Uani 1.00 1 d .
C(145) C -0.0409(5) 0.4999(4) 1.2602(5) 0.055(2) Uani 1.00 1 d .
C(146) C 0.0213(4) 0.4841(4) 1.2775(4) 0.044(2) Uani 1.00 1 d .
C(147) C 0.5353(10) 0.2926(6) 0.1399(7) 0.132(6) Uani 1.00 1 d .
C(148) C 0.6776(6) 0.4174(6) 0.2399(7) 0.106(5) Uani 1.00 1 d .
C(149) C 0.6587(7) 0.2579(5) 0.9164(7) 0.102(4) Uani 1.00 1 d .
C(150) C 0.8852(12) 0.1219(18) 0.7879(13) 0.154(19) Uani 0.50 1 d P
C(151) C 0.8527(8) 0.2287(6) 0.9743(8) 0.102(5) Uani 1.00 1 d .
C(152) C 0.9262(11) 0.2347(8) 0.9628(12) 0.213(15) Uani 1.00 1 d .
C(153) C 0.9909(7) 0.2757(8) 0.8764(10) 0.113(5) Uani 1.00 1 d .
C(154) C 0.9839(11) 0.3228(9) 0.8162(13) 0.179(10) Uani 1.00 1 d .
H(1) H 0.2520 0.2605 1.0109 0.038 Uiso 1.00 1 c R
H(2) H 0.2940 0.2178 0.6308 0.042 Uiso 1.00 1 c R
H(3) H 0.2271 0.2077 0.6754 0.042 Uiso 1.00 1 c R
H(4) H 0.2805 0.3053 0.7432 0.046 Uiso 1.00 1 c R
H(5) H 0.3335 0.3053 0.8080 0.046 Uiso 1.00 1 c R
H(6) H 0.3708 0.0203 0.9196 0.044 Uiso 1.00 1 c R
H(7) H 0.3193 -0.0368 0.9366 0.044 Uiso 1.00 1 c R
H(8) H 0.2161 0.0752 1.0267 0.041 Uiso 1.00 1 c R
H(9) H 0.2805 0.0399 1.0399 0.041 Uiso 1.00 1 c R
H(10) H 0.3234 0.4847 1.0217 0.046 Uiso 1.00 1 c R
H(11) H 0.2577 0.4502 0.9885 0.046 Uiso 1.00 1 c R
H(12) H 0.3046 0.5650 1.1365 0.046 Uiso 1.00 1 c R
H(13) H 0.3470 0.5101 1.1593 0.046 Uiso 1.00 1 c R
H(14) H 0.1305 0.2148 1.2448 0.044 Uiso 1.00 1 c R
H(15) H 0.2066 0.2129 1.2263 0.044 Uiso 1.00 1 c R
H(16) H 0.1001 0.2983 1.3514 0.040 Uiso 1.00 1 c R
H(17) H 0.0711 0.3152 1.2732 0.040 Uiso 1.00 1 c R
H(18) H 0.4325 -0.0968 0.4083 0.116 Uiso 1.00 1 c R
H(19) H 0.3430 -0.1329 0.3365 0.133 Uiso 1.00 1 c R
H(20) H 0.2413 -0.1406 0.3841 0.130 Uiso 1.00 1 c R
H(21) H 0.4430 -0.0042 0.5376 0.123 Uiso 1.00 1 c R
H(22) H 0.4742 -0.0688 0.5345 0.123 Uiso 1.00 1 c R
H(23) H 0.4239 -0.0544 0.5984 0.123 Uiso 1.00 1 c R
H(24) H 0.1875 -0.1441 0.5451 0.110 Uiso 1.00 1 c R
H(25) H 0.1620 -0.1029 0.4812 0.110 Uiso 1.00 1 c R
H(26) H 0.1930 -0.0711 0.5543 0.110 Uiso 1.00 1 c R
H(27) H 0.0776 0.7406 1.4930 0.122 Uiso 1.00 1 c R
H(28) H 0.1485 0.7554 1.5896 0.129 Uiso 1.00 1 c R
H(29) H 0.2238 0.6870 1.6131 0.107 Uiso 1.00 1 c R
H(30) H 0.0936 0.6761 1.3398 0.144 Uiso 1.00 1 c R
H(31) H 0.0304 0.6687 1.3909 0.144 Uiso 1.00 1 c R
H(32) H 0.0673 0.6099 1.3677 0.144 Uiso 1.00 1 c R
H(33) H 0.2282 0.5517 1.5708 0.120 Uiso 1.00 1 c R
H(34) H 0.2879 0.6025 1.5635 0.120 Uiso 1.00 1 c R
H(35) H 0.2616 0.5641 1.4925 0.120 Uiso 1.00 1 c R
H(36) H 0.1771 0.1727 0.5520 0.058 Uiso 1.00 1 c R
H(37) H 0.0745 0.1515 0.5071 0.069 Uiso 1.00 1 c R
H(38) H 0.0132 0.0616 0.5435 0.088 Uiso 1.00 1 c R
H(39) H 0.0588 -0.0058 0.6176 0.079 Uiso 1.00 1 c R
H(40) H 0.1627 0.0143 0.6619 0.059 Uiso 1.00 1 c R
H(41) H 0.3906 0.1637 0.5953 0.063 Uiso 1.00 1 c R
H(42) H 0.4565 0.1563 0.4904 0.072 Uiso 1.00 1 c R
H(43) H 0.4186 0.0937 0.3921 0.078 Uiso 1.00 1 c R
H(44) H 0.3161 0.0395 0.3965 0.077 Uiso 1.00 1 c R
H(45) H 0.2482 0.0504 0.5001 0.061 Uiso 1.00 1 c R
H(46) H 0.3902 0.2975 0.6721 0.064 Uiso 1.00 1 c R
H(47) H 0.4957 0.3088 0.6250 0.073 Uiso 1.00 1 c R
H(48) H 0.5705 0.2402 0.6568 0.090 Uiso 1.00 1 c R
H(49) H 0.5393 0.1579 0.7320 0.082 Uiso 1.00 1 c R
H(50) H 0.4303 0.1417 0.7720 0.062 Uiso 1.00 1 c R
H(51) H 0.1383 0.3186 0.9521 0.055 Uiso 1.00 1 c R
H(52) H 0.0884 0.4099 0.9647 0.055 Uiso 1.00 1 c R
H(53) H 0.1281 0.4954 0.8979 0.061 Uiso 1.00 1 c R
H(54) H 0.2163 0.4891 0.8184 0.059 Uiso 1.00 1 c R
H(55) H 0.2589 0.3941 0.7979 0.054 Uiso 1.00 1 c R
H(56) H 0.1554 0.3132 0.7354 0.067 Uiso 1.00 1 c R
H(57) H 0.0675 0.2714 0.6620 0.086 Uiso 1.00 1 c R
H(58) H 0.0253 0.1720 0.6779 0.093 Uiso 1.00 1 c R
H(59) H 0.0649 0.1134 0.7723 0.071 Uiso 1.00 1 c R
H(60) H 0.1482 0.1552 0.8453 0.048 Uiso 1.00 1 c R
H(61) H 0.4469 0.0495 0.8171 0.055 Uiso 1.00 1 c R
H(62) H 0.5576 0.0425 0.7922 0.065 Uiso 1.00 1 c R
H(63) H 0.5922 -0.0514 0.7466 0.060 Uiso 1.00 1 c R
H(64) H 0.5190 -0.1361 0.7365 0.073 Uiso 1.00 1 c R
H(65) H 0.4074 -0.1282 0.7572 0.054 Uiso 1.00 1 c R
H(66) H 0.3455 -0.1380 0.8853 0.058 Uiso 1.00 1 c R
H(67) H 0.2897 -0.2356 0.8869 0.072 Uiso 1.00 1 c R
H(68) H 0.1974 -0.2561 0.8115 0.073 Uiso 1.00 1 c R
H(69) H 0.1625 -0.1805 0.7368 0.063 Uiso 1.00 1 c R
H(70) H 0.2189 -0.0848 0.7344 0.053 Uiso 1.00 1 c R
H(71) H 0.1997 -0.0580 0.9794 0.059 Uiso 1.00 1 c R
H(72) H 0.1050 -0.1191 0.9565 0.075 Uiso 1.00 1 c R
H(73) H 0.0379 -0.1002 0.8564 0.069 Uiso 1.00 1 c R
H(74) H 0.0652 -0.0156 0.7831 0.058 Uiso 1.00 1 c R
H(75) H 0.1624 0.0454 0.8043 0.050 Uiso 1.00 1 c R
H(76) H 0.2616 0.0792 1.1531 0.054 Uiso 1.00 1 c R
H(77) H 0.2789 0.0938 1.2789 0.058 Uiso 1.00 1 c R
H(78) H 0.3421 0.1810 1.3230 0.061 Uiso 1.00 1 c R
H(79) H 0.3859 0.2521 1.2378 0.058 Uiso 1.00 1 c R
H(80) H 0.3641 0.2396 1.1144 0.052 Uiso 1.00 1 c R
H(81) H 0.4073 0.1793 0.9106 0.047 Uiso 1.00 1 c R
H(82) H 0.5146 0.1568 0.8885 0.049 Uiso 1.00 1 c R
H(83) H 0.5649 0.0913 0.9661 0.055 Uiso 1.00 1 c R
H(84) H 0.5085 0.0472 1.0652 0.055 Uiso 1.00 1 c R
H(85) H 0.4017 0.0706 1.0900 0.048 Uiso 1.00 1 c R
H(86) H 0.3528 0.4425 0.9077 0.047 Uiso 1.00 1 c R
H(87) H 0.4267 0.4282 0.8115 0.054 Uiso 1.00 1 c R
H(88) H 0.4899 0.3460 0.8122 0.062 Uiso 1.00 1 c R
H(89) H 0.4813 0.2752 0.9075 0.066 Uiso 1.00 1 c R
H(90) H 0.4042 0.2883 1.0007 0.055 Uiso 1.00 1 c R
H(91) H 0.3414 0.3519 1.1997 0.049 Uiso 1.00 1 c R
H(92) H 0.4232 0.3780 1.2861 0.060 Uiso 1.00 1 c R
H(93) H 0.5162 0.4377 1.2516 0.070 Uiso 1.00 1 c R
H(94) H 0.5240 0.4785 1.1314 0.073 Uiso 1.00 1 c R
H(95) H 0.4447 0.4464 1.0445 0.054 Uiso 1.00 1 c R
H(96) H 0.1100 0.4784 1.1498 0.046 Uiso 1.00 1 c R
H(97) H 0.0267 0.5371 1.1090 0.071 Uiso 1.00 1 c R
H(98) H 0.0508 0.6153 1.0256 0.084 Uiso 1.00 1 c R
H(99) H 0.1565 0.6316 0.9781 0.076 Uiso 1.00 1 c R
H(100) H 0.2371 0.5685 1.0127 0.060 Uiso 1.00 1 c R
H(101) H 0.3098 0.4842 1.3971 0.051 Uiso 1.00 1 c R
H(102) H 0.4044 0.4770 1.4651 0.063 Uiso 1.00 1 c R
H(103) H 0.5038 0.5226 1.4231 0.062 Uiso 1.00 1 c R
H(104) H 0.5073 0.5760 1.3119 0.057 Uiso 1.00 1 c R
H(105) H 0.4122 0.5803 1.2421 0.052 Uiso 1.00 1 c R
H(106) H 0.2007 0.6161 1.1779 0.072 Uiso 1.00 1 c R
H(107) H 0.1776 0.7170 1.1898 0.086 Uiso 1.00 1 c R
H(108) H 0.2177 0.7784 1.2885 0.089 Uiso 1.00 1 c R
H(109) H 0.2886 0.7375 1.3715 0.076 Uiso 1.00 1 c R
H(110) H 0.3177 0.6368 1.3583 0.063 Uiso 1.00 1 c R
H(111) H 0.1105 0.2039 0.9845 0.059 Uiso 1.00 1 c R
H(112) H 0.0709 0.1121 0.9343 0.067 Uiso 1.00 1 c R
H(113) H 0.0600 0.0231 1.0049 0.065 Uiso 1.00 1 c R
H(114) H 0.0986 0.0295 1.1283 0.064 Uiso 1.00 1 c R
H(115) H 0.1353 0.1231 1.1786 0.056 Uiso 1.00 1 c R
H(116) H 0.0209 0.2070 1.1599 0.052 Uiso 1.00 1 c R
H(117) H -0.0795 0.2504 1.1737 0.071 Uiso 1.00 1 c R
H(118) H -0.0868 0.3524 1.1443 0.062 Uiso 1.00 1 c R
H(119) H 0.0042 0.4108 1.1022 0.059 Uiso 1.00 1 c R
H(120) H 0.1026 0.3693 1.0909 0.046 Uiso 1.00 1 c R
H(121) H 0.1940 0.2166 1.3703 0.047 Uiso 1.00 1 c R
H(122) H 0.2657 0.2004 1.4668 0.056 Uiso 1.00 1 c R
H(123) H 0.3492 0.2728 1.4972 0.064 Uiso 1.00 1 c R
H(124) H 0.3629 0.3634 1.4322 0.065 Uiso 1.00 1 c R
H(125) H 0.2964 0.3780 1.3302 0.050 Uiso 1.00 1 c R
H(126) H 0.1633 0.3341 1.4514 0.070 Uiso 1.00 1 c R
H(127) H 0.1714 0.3417 1.5793 0.071 Uiso 1.00 1 c R
H(128) H 0.1140 0.4111 1.6442 0.074 Uiso 1.00 1 c R
H(129) H 0.0563 0.4805 1.5815 0.088 Uiso 1.00 1 c R
H(130) H 0.0485 0.4755 1.4522 0.073 Uiso 1.00 1 c R
H(131) H -0.0253 0.3523 1.3552 0.060 Uiso 1.00 1 c R
H(132) H -0.1253 0.3824 1.3214 0.079 Uiso 1.00 1 c R
H(133) H -0.1352 0.4722 1.2597 0.065 Uiso 1.00 1 c R
H(134) H -0.0462 0.5381 1.2380 0.066 Uiso 1.00 1 c R
H(135) H 0.0584 0.5103 1.2652 0.052 Uiso 1.00 1 c R
H(136) H 0.4932 0.3113 0.1387 0.158 Uiso 1.00 1 c R
H(137) H 0.5689 0.3221 0.1190 0.158 Uiso 1.00 1 c R
H(138) H 0.6878 0.4570 0.2661 0.127 Uiso 1.00 1 c R
H(139) H 0.6401 0.3952 0.2642 0.127 Uiso 1.00 1 c R
H(140) H 0.7016 0.2451 0.9010 0.122 Uiso 1.00 1 c R
H(141) H 0.6337 0.2222 0.9381 0.122 Uiso 1.00 1 c R
H(142) H 0.8620 0.1539 0.8135 0.185 Uiso 0.50 1 c R
H(143) H 0.8529 0.0862 0.7818 0.185 Uiso 0.50 1 c R
H(144) H 0.8395 0.2652 1.0004 0.122 Uiso 1.00 1 c R
H(145) H 0.8406 0.1923 1.0034 0.122 Uiso 1.00 1 c R
H(146) H 0.8309 0.2247 0.9265 0.122 Uiso 1.00 1 c R
H(147) H 0.9493 0.2612 1.0007 0.256 Uiso 1.00 1 c R
H(148) H 0.9450 0.1946 0.9596 0.256 Uiso 1.00 1 c R
H(149) H 1.0105 0.2388 0.8575 0.136 Uiso 1.00 1 c R
H(150) H 1.0163 0.2933 0.9189 0.136 Uiso 1.00 1 c R
H(151) H 0.9803 0.3018 0.7682 0.214 Uiso 1.00 1 c R
H(152) H 1.0221 0.3524 0.8166 0.214 Uiso 1.00 1 c R
H(153) H 0.9447 0.3443 0.8253 0.214 Uiso 1.00 1 c R

loop_
_atom_site_aniso_label
_atom_site_aniso_U_11
_atom_site_aniso_U_22
_atom_site_aniso_U_33
_atom_site_aniso_U_12
_atom_site_aniso_U_13
_atom_site_aniso_U_23
Pt(1) 0.0427(2) 0.02927(16) 0.02433(15) 0.00451(13) -0.00147(13) 0.00290(11)
Pt(2) 0.03558(19) 0.02693(16) 0.02325(15) 0.00295(12) 0.00092(12) 0.00371(11)
Pt(3) 0.03314(18) 0.03011(16) 0.02704(15) 0.00244(12) 0.00145(12) 0.00502(11)
Pt(4) 0.03187(19) 0.03111(16) 0.02817(15) 0.00048(13) 0.00172(12) 0.00575(11)
Pt(5) 0.03116(19) 0.02643(16) 0.02516(15) 0.00189(12) 0.00222(12) 0.00421(11)
Pt(6) 0.03302(19) 0.02855(16) 0.03042(16) 0.00341(12) 0.00260(12) 0.00144(11)
Cl(1) 0.098(2) 0.086(2) 0.121(3) 0.008(2) -0.017(2) -0.022(2)
Cl(2) 0.111(3) 0.106(2) 0.086(2) 0.016(2) -0.016(2) -0.0012(19)
Cl(3) 0.148(4) 0.127(4) 0.186(5) 0.045(3) -0.054(4) 0.004(3)
Cl(4) 0.097(3) 0.102(3) 0.256(7) -0.018(2) -0.057(3) 0.054(3)
Cl(5) 0.075(2) 0.140(3) 0.090(2) 0.016(2) 0.0117(18) 0.036(2)
Cl(6) 0.197(5) 0.097(3) 0.126(3) -0.058(3) -0.026(3) 0.010(2)
Cl(7) 0.061(4) 0.067(4) 0.218(10) -0.005(3) -0.009(5) 0.034(5)
Cl(8) 0.051(4) 0.250(12) 0.136(8) 0.019(5) 0.020(4) 0.042(8)
P(1) 0.0492(13) 0.0349(10) 0.0269(9) 0.0015(9) -0.0023(8) 0.0056(7)
P(2) 0.0428(12) 0.0271(9) 0.0265(9) 0.0014(8) 0.0020(8) 0.0033(7)
P(3) 0.0401(12) 0.0323(9) 0.0325(9) 0.0036(8) 0.0000(8) 0.0038(7)
P(4) 0.0360(11) 0.0348(10) 0.0281(9) 0.0047(8) 0.0018(7) 0.0038(7)
P(5) 0.0341(11) 0.0279(9) 0.0273(8) 0.0026(7) 0.0039(7) 0.0038(7)
P(6) 0.0365(11) 0.0358(10) 0.0258(8) 0.0011(8) 0.0022(7) 0.0047(7)
P(7) 0.0334(11) 0.0373(10) 0.0341(9) -0.0010(8) 0.0062(8) 0.0084(8)
P(8) 0.0372(11) 0.0302(9) 0.0264(8) 0.0008(8) 0.0023(7) 0.0055(7)
P(9) 0.0367(11) 0.0318(9) 0.0339(9) -0.0001(8) 0.0007(8) 0.0040(7)
P(10) 0.0323(11) 0.0334(9) 0.0342(9) -0.0012(8) 0.0041(8) 0.0035(7)
P(11) 0.0350(11) 0.0270(9) 0.0275(8) 0.0021(7) 0.0041(7) 0.0035(7)
P(12) 0.0333(11) 0.0341(10) 0.0332(9) 0.0041(8) 0.0042(8) 0.0034(7)
P(13) 0.0577(17) 0.0685(17) 0.0487(14) -0.0086(13) -0.0077(12) 0.0205(12)
P(14) 0.084(2) 0.0619(18) 0.092(2) -0.0176(16) -0.0273(19) 0.0381(17)
P(15) 0.0547(16) 0.0606(15) 0.0512(14) -0.0089(12) -0.0061(11) 0.0172(11)
F(1) 0.066(3) 0.081(4) 0.052(3) 0.007(3) -0.008(2) 0.019(2)
F(2) 0.064(4) 0.074(4) 0.087(4) 0.000(3) -0.011(3) 0.019(3)
F(3) 0.067(4) 0.078(4) 0.086(4) -0.015(3) -0.014(3) 0.037(3)
F(4) 0.077(4) 0.114(5) 0.062(3) -0.013(4) -0.022(3) 0.037(3)
F(5) 0.073(4) 0.120(6) 0.058(3) 0.001(4) 0.002(3) 0.012(3)
F(6) 0.092(5) 0.063(3) 0.078(4) -0.013(3) 0.013(3) 0.013(3)
F(7) 0.097(5) 0.067(4) 0.119(6) 0.011(3) -0.038(4) 0.027(4)
F(8) 0.128(8) 0.229(12) 0.085(6) 0.051(8) -0.008(5) 0.006(7)
F(9) 0.071(4) 0.085(5) 0.163(8) 0.005(4) 0.013(4) 0.059(5)
F(10) 0.065(4) 0.119(6) 0.112(6) -0.002(4) -0.007(4) 0.060(5)
F(11) 0.221(12) 0.121(7) 0.181(10) 0.069(8) -0.133(9) -0.063(7)
F(12) 0.110(7) 0.211(13) 0.42(2) -0.076(8) -0.079(10) 0.251(16)
F(13) 0.076(5) 0.182(9) 0.144(8) -0.050(5) -0.051(5) 0.074(7)
F(14) 0.174(8) 0.126(7) 0.059(4) 0.030(6) -0.001(5) 0.008(4)
F(15) 0.127(6) 0.074(4) 0.089(5) 0.029(4) -0.003(4) 0.027(3)
F(16) 0.072(4) 0.082(4) 0.121(6) -0.022(3) -0.010(4) 0.033(4)
F(17) 0.189(9) 0.185(9) 0.054(4) 0.105(8) 0.011(5) 0.010(5)
F(18) 0.088(4) 0.051(3) 0.100(5) -0.010(3) -0.033(4) 0.020(3)
O(1) 0.189(16) 0.25(2) 0.212(18) -0.127(15) -0.085(14) 0.054(16)
N(1) 0.080(6) 0.017(3) 0.050(4) 0.008(3) 0.025(4) 0.018(3)
N(2) 0.026(3) 0.052(4) 0.034(3) -0.024(3) 0.002(2) 0.020(3)
C(1) 0.045(5) 0.037(4) 0.041(4) -0.011(3) -0.012(3) 0.016(3)
C(2) 0.072(7) 0.043(5) 0.040(4) -0.007(4) 0.016(4) -0.013(3)
C(3) 0.045(4) 0.027(3) 0.033(3) 0.004(3) -0.000(3) 0.006(2)
C(4) 0.047(5) 0.033(3) 0.034(3) 0.000(3) 0.007(3) 0.004(3)
C(5) 0.039(4) 0.044(4) 0.026(3) 0.001(3) 0.008(3) -0.001(3)
C(6) 0.034(4) 0.033(3) 0.036(3) -0.001(3) 0.004(3) 0.005(3)
C(7) 0.041(4) 0.045(4) 0.027(3) -0.004(3) 0.002(3) 0.011(3)
C(8) 0.044(5) 0.033(4) 0.037(4) -0.000(3) 0.003(3) 0.004(3)
C(9) 0.037(4) 0.038(4) 0.036(3) 0.009(3) 0.001(3) 0.008(3)
C(10) 0.025(3) 0.036(3) 0.038(3) 0.000(3) 0.006(3) -0.003(3)
C(11) 0.077(7) 0.054(5) 0.043(5) 0.014(5) -0.002(4) -0.004(4)
C(12) 0.084(8) 0.046(5) 0.058(6) 0.010(5) 0.023(5) -0.003(4)
C(13) 0.143(14) 0.079(9) 0.071(8) 0.032(9) 0.025(9) 0.001(7)
C(14) 0.185(18) 0.086(10) 0.067(8) 0.053(11) 0.022(10) -0.029(7)
C(15) 0.145(15) 0.116(12) 0.070(8) 0.056(11) -0.013(9) -0.029(8)
C(16) 0.115(11) 0.049(6) 0.068(7) 0.012(6) -0.014(7) -0.016(5)
C(17) 0.090(10) 0.098(10) 0.118(12) 0.000(8) 0.031(9) 0.002(9)
C(18) 0.076(9) 0.082(9) 0.116(11) 0.002(7) -0.004(8) -0.018(7)
C(19) 0.077(7) 0.039(4) 0.040(4) -0.006(4) 0.011(4) -0.010(3)
C(20) 0.068(7) 0.067(7) 0.087(8) 0.021(6) 0.014(6) -0.007(6)
C(21) 0.149(14) 0.062(7) 0.098(10) 0.035(8) 0.056(10) 0.000(7)
C(22) 0.182(17) 0.075(9) 0.067(8) 0.034(10) -0.005(9) -0.030(7)
C(23) 0.129(12) 0.075(8) 0.058(7) -0.021(8) 0.007(7) -0.007(6)
C(24) 0.095(9) 0.048(5) 0.055(6) -0.004(5) 0.004(5) -0.007(4)
C(25) 0.092(11) 0.120(13) 0.150(15) 0.038(9) -0.032(10) -0.049(11)
C(26) 0.138(13) 0.104(11) 0.059(7) 0.013(9) -0.019(8) -0.006(7)
C(27) 0.047(5) 0.047(4) 0.035(4) -0.003(3) -0.003(3) -0.002(3)
C(28) 0.054(5) 0.048(5) 0.042(4) -0.003(4) -0.006(4) 0.011(3)
C(29) 0.060(6) 0.055(5) 0.056(5) 0.005(4) -0.020(4) 0.000(4)
C(30) 0.046(6) 0.092(8) 0.078(7) -0.010(6) -0.015(5) -0.013(6)
C(31) 0.057(6) 0.057(6) 0.082(7) -0.014(5) -0.024(5) 0.012(5)
C(32) 0.054(5) 0.042(4) 0.051(5) -0.004(4) -0.006(4) 0.007(3)
C(33) 0.054(5) 0.036(4) 0.028(3) 0.006(3) -0.004(3) 0.005(3)
C(34) 0.061(6) 0.058(5) 0.040(4) 0.007(4) 0.004(4) -0.002(4)
C(35) 0.069(7) 0.071(6) 0.040(5) 0.012(5) 0.012(4) 0.006(4)
C(36) 0.094(9) 0.065(6) 0.036(4) 0.014(6) 0.020(5) 0.004(4)
C(37) 0.109(9) 0.059(6) 0.026(4) 0.020(6) 0.002(4) 0.002(3)
C(38) 0.068(6) 0.043(4) 0.043(4) 0.013(4) 0.000(4) 0.008(3)
C(39) 0.041(4) 0.035(4) 0.036(4) 0.003(3) 0.001(3) -0.006(3)
C(40) 0.078(7) 0.027(4) 0.054(5) 0.002(4) 0.014(4) 0.005(3)
C(41) 0.056(6) 0.059(6) 0.063(6) -0.022(5) 0.028(5) -0.001(4)
C(42) 0.074(8) 0.080(8) 0.067(7) -0.010(6) 0.031(6) -0.002(5)
C(43) 0.055(6) 0.095(8) 0.055(6) 0.008(6) 0.008(5) 0.015(5)
C(44) 0.057(6) 0.061(5) 0.037(4) 0.008(4) 0.005(4) 0.012(3)
C(45) 0.041(4) 0.037(4) 0.034(3) 0.008(3) -0.009(3) 0.004(3)
C(46) 0.056(5) 0.052(5) 0.031(4) 0.008(4) -0.001(3) 0.006(3)
C(47) 0.052(5) 0.050(5) 0.037(4) 0.016(4) -0.004(3) -0.007(3)
C(48) 0.055(6) 0.046(5) 0.053(5) 0.016(4) -0.017(4) -0.004(4)
C(49) 0.052(5) 0.044(4) 0.051(5) 0.007(4) -0.011(4) 0.008(3)
C(50) 0.055(5) 0.035(4) 0.045(4) 0.005(3) 0.000(4) 0.007(3)
C(51) 0.045(5) 0.047(4) 0.034(4) 0.009(3) -0.007(3) 0.003(3)
C(52) 0.064(6) 0.057(5) 0.048(5) 0.008(4) -0.023(4) -0.000(4)
C(53) 0.089(8) 0.063(6) 0.066(6) 0.023(6) -0.048(6) -0.009(5)
C(54) 0.084(8) 0.085(8) 0.064(7) 0.004(6) -0.044(6) -0.006(6)
C(55) 0.056(6) 0.046(5) 0.074(6) 0.001(4) -0.009(5) -0.008(4)
C(56) 0.037(4) 0.036(4) 0.048(4) 0.006(3) -0.005(3) -0.001(3)
C(57) 0.033(4) 0.040(4) 0.035(3) 0.007(3) 0.006(3) 0.002(3)
C(58) 0.041(5) 0.042(4) 0.056(5) 0.010(3) 0.005(4) 0.008(3)
C(59) 0.050(6) 0.055(5) 0.055(5) -0.003(4) 0.001(4) 0.009(4)
C(60) 0.048(5) 0.063(5) 0.040(4) 0.000(4) 0.005(3) 0.009(4)
C(61) 0.064(6) 0.067(6) 0.055(5) 0.031(5) 0.019(4) -0.000(4)
C(62) 0.042(5) 0.044(4) 0.050(4) 0.007(3) 0.006(3) -0.006(3)
C(63) 0.036(4) 0.033(3) 0.035(3) 0.004(3) -0.004(3) 0.003(2)
C(64) 0.044(5) 0.045(4) 0.057(5) 0.007(4) -0.003(4) 0.010(4)
C(65) 0.058(6) 0.038(4) 0.084(7) -0.002(4) -0.003(5) 0.022(4)
C(66) 0.037(5) 0.033(4) 0.113(9) 0.001(3) 0.006(5) 0.000(5)
C(67) 0.043(5) 0.047(5) 0.068(6) -0.001(4) -0.003(4) 0.001(4)
C(68) 0.048(5) 0.043(4) 0.043(4) 0.008(3) 0.003(3) -0.003(3)
C(69) 0.037(4) 0.032(3) 0.038(4) 0.007(3) -0.000(3) -0.001(3)
C(70) 0.058(6) 0.044(4) 0.046(4) 0.000(4) 0.010(4) 0.008(3)
C(71) 0.059(6) 0.051(5) 0.073(7) -0.020(4) 0.005(5) 0.017(4)
C(72) 0.055(6) 0.066(6) 0.053(5) 0.007(5) 0.013(4) 0.005(4)
C(73) 0.038(5) 0.043(4) 0.063(5) 0.004(3) -0.007(4) -0.008(4)
C(74) 0.044(5) 0.038(4) 0.043(4) 0.006(3) -0.002(3) 0.001(3)
C(75) 0.031(4) 0.044(4) 0.027(3) 0.011(3) 0.006(2) 0.009(3)
C(76) 0.048(5) 0.057(5) 0.032(4) 0.013(4) 0.006(3) 0.010(3)
C(77) 0.058(6) 0.058(5) 0.032(4) 0.019(4) 0.007(3) 0.009(3)
C(78) 0.048(5) 0.069(6) 0.036(4) 0.019(4) -0.001(3) -0.006(4)
C(79) 0.056(5) 0.046(4) 0.043(4) 0.015(4) 0.004(4) -0.006(3)
C(80) 0.048(5) 0.044(4) 0.038(4) 0.010(3) -0.000(3) -0.000(3)
C(81) 0.034(4) 0.037(4) 0.031(3) -0.003(3) 0.003(3) 0.004(2)
C(82) 0.045(5) 0.035(4) 0.036(4) -0.003(3) 0.007(3) 0.004(3)
C(83) 0.031(4) 0.051(4) 0.040(4) -0.000(3) 0.006(3) 0.003(3)
C(84) 0.034(4) 0.061(5) 0.043(4) 0.012(4) 0.002(3) 0.006(3)
C(85) 0.050(5) 0.045(4) 0.045(4) 0.012(4) -0.006(4) 0.004(3)
C(86) 0.040(4) 0.044(4) 0.038(4) 0.010(3) 0.005(3) 0.008(3)
C(87) 0.036(4) 0.042(4) 0.035(4) -0.005(3) 0.007(3) -0.001(3)
C(88) 0.039(4) 0.047(4) 0.031(3) 0.005(3) -0.001(3) 0.007(3)
C(89) 0.047(5) 0.053(5) 0.031(3) -0.010(4) 0.006(3) 0.002(3)
C(90) 0.059(6) 0.053(5) 0.042(4) -0.003(4) 0.026(4) -0.001(3)
C(91) 0.058(6) 0.048(5) 0.056(5) -0.010(4) 0.024(4) 0.000(4)
C(92) 0.060(5) 0.034(4) 0.042(4) -0.003(3) 0.016(4) 0.002(3)
C(93) 0.037(4) 0.036(4) 0.047(4) 0.008(3) 0.003(3) 0.007(3)
C(94) 0.030(4) 0.050(4) 0.044(4) 0.004(3) 0.004(3) 0.003(3)
C(95) 0.046(5) 0.064(5) 0.042(4) 0.006(4) -0.001(4) -0.002(4)
C(96) 0.044(5) 0.071(6) 0.060(6) 0.005(4) -0.007(4) -0.023(5)
C(97) 0.044(5) 0.058(6) 0.077(7) -0.013(4) -0.001(5) -0.010(5)
C(98) 0.043(5) 0.041(4) 0.049(4) -0.004(3) 0.004(3) 0.006(3)
C(99) 0.049(5) 0.035(4) 0.032(3) 0.007(3) -0.010(3) 0.005(3)
C(100) 0.040(4) 0.037(4) 0.041(4) 0.012(3) -0.004(3) 0.008(3)
C(101) 0.054(6) 0.063(6) 0.062(6) 0.012(5) 0.003(4) 0.015(5)
C(102) 0.073(8) 0.078(7) 0.065(6) 0.035(6) -0.012(5) 0.014(5)
C(103) 0.072(7) 0.073(7) 0.046(5) 0.008(5) -0.004(5) 0.019(4)
C(104) 0.056(6) 0.050(5) 0.046(4) 0.014(4) 0.000(4) 0.019(3)
C(105) 0.039(4) 0.033(3) 0.035(3) 0.000(3) 0.004(3) 0.002(3)
C(106) 0.035(4) 0.054(5) 0.038(4) -0.002(3) 0.004(3) 0.008(3)
C(107) 0.044(5) 0.073(6) 0.039(4) -0.006(4) -0.006(3) 0.012(4)
C(108) 0.042(5) 0.071(6) 0.040(4) -0.005(4) -0.016(3) 0.007(4)
C(109) 0.041(5) 0.056(5) 0.046(4) 0.001(4) 0.007(3) 0.004(4)
C(110) 0.047(5) 0.035(4) 0.046(4) -0.008(3) 0.003(3) 0.004(3)
C(111) 0.050(5) 0.034(4) 0.039(4) 0.006(3) 0.005(3) -0.002(3)
C(112) 0.071(7) 0.041(5) 0.069(6) 0.010(4) -0.017(5) -0.008(4)
C(113) 0.098(9) 0.053(6) 0.068(7) 0.032(6) -0.018(6) 0.004(5)
C(114) 0.117(10) 0.030(4) 0.075(7) 0.010(5) -0.010(7) -0.004(4)
C(115) 0.096(8) 0.043(5) 0.049(5) -0.010(5) 0.009(5) -0.004(4)
C(116) 0.062(6) 0.045(5) 0.050(5) -0.000(4) 0.003(4) -0.003(4)
C(117) 0.029(4) 0.040(4) 0.044(4) 0.001(3) 0.005(3) 0.004(3)
C(118) 0.050(5) 0.055(5) 0.042(4) -0.003(4) -0.002(4) -0.001(3)
C(119) 0.052(6) 0.063(6) 0.051(5) 0.005(4) 0.005(4) -0.010(4)
C(120) 0.043(5) 0.040(4) 0.076(6) -0.012(4) 0.013(4) -0.015(4)
C(121) 0.049(5) 0.043(4) 0.064(6) -0.006(4) 0.013(4) -0.004(4)
C(122) 0.047(5) 0.049(5) 0.046(4) 0.007(4) 0.009(4) 0.004(3)
C(123) 0.042(4) 0.037(4) 0.027(3) 0.000(3) 0.000(3) 0.006(2)
C(124) 0.023(4) 0.052(5) 0.055(5) -0.001(3) -0.001(3) 0.009(4)
C(125) 0.028(4) 0.093(8) 0.056(5) -0.004(4) -0.002(4) 0.018(5)
C(126) 0.035(5) 0.069(6) 0.053(5) 0.014(4) 0.002(4) 0.013(4)
C(127) 0.046(5) 0.049(5) 0.054(5) 0.011(4) -0.001(4) 0.005(4)
C(128) 0.036(4) 0.037(4) 0.043(4) 0.009(3) -0.010(3) 0.004(3)
C(129) 0.032(4) 0.038(4) 0.034(3) 0.003(3) 0.010(3) -0.003(3)
C(130) 0.040(4) 0.038(4) 0.040(4) -0.002(3) 0.007(3) 0.007(3)
C(131) 0.056(5) 0.043(4) 0.041(4) 0.007(4) 0.002(4) 0.012(3)
C(132) 0.059(6) 0.058(5) 0.044(4) 0.006(4) -0.010(4) 0.010(4)
C(133) 0.066(6) 0.051(5) 0.044(5) -0.001(4) -0.015(4) 0.010(4)
C(134) 0.044(5) 0.039(4) 0.042(4) -0.004(3) 0.001(3) 0.007(3)
C(135) 0.039(4) 0.040(4) 0.033(3) 0.002(3) 0.001(3) -0.005(3)
C(136) 0.066(6) 0.078(7) 0.036(4) 0.040(5) 0.013(4) 0.014(4)
C(137) 0.054(6) 0.087(7) 0.039(4) 0.029(5) 0.005(4) 0.008(4)
C(138) 0.067(7) 0.086(7) 0.035(4) 0.021(5) 0.004(4) 0.005(4)
C(139) 0.105(9) 0.084(7) 0.038(5) 0.057(7) 0.010(5) -0.001(4)
C(140) 0.082(7) 0.067(6) 0.039(4) 0.035(5) 0.009(4) 0.004(4)
C(141) 0.044(4) 0.042(4) 0.032(3) 0.008(3) 0.005(3) 0.004(3)
C(142) 0.034(4) 0.062(5) 0.057(5) 0.008(4) 0.002(4) 0.014(4)
C(143) 0.028(4) 0.096(8) 0.075(7) 0.009(5) -0.011(4) 0.016(6)
C(144) 0.032(4) 0.075(6) 0.058(5) 0.022(4) -0.009(4) 0.003(4)
C(145) 0.067(7) 0.061(5) 0.041(4) 0.028(5) -0.003(4) 0.009(4)
C(146) 0.054(5) 0.049(4) 0.029(3) 0.013(4) -0.002(3) -0.000(3)
C(147) 0.178(18) 0.078(10) 0.141(16) 0.015(11) 0.021(13) 0.013(10)
C(148) 0.072(9) 0.084(9) 0.156(16) -0.012(7) -0.004(9) -0.027(9)
C(149) 0.101(11) 0.071(8) 0.133(13) -0.005(7) -0.029(9) 0.003(8)
C(150) 0.11(2) 0.19(3) 0.15(3) -0.08(2) -0.07(2) 0.09(3)
C(151) 0.145(14) 0.065(8) 0.100(10) 0.042(9) -0.064(10) -0.008(7)
C(152) 0.35(4) 0.072(11) 0.22(2) 0.023(18) -0.16(2) 0.045(14)
C(153) 0.063(9) 0.117(13) 0.162(17) 0.018(9) 0.013(9) -0.011(12)
C(154) 0.15(2) 0.121(17) 0.27(3) 0.038(15) 0.020(19) 0.006(19)

loop_
_atom_type_symbol
_atom_type_description
_atom_type_scat_dispersion_real
_atom_type_scat_dispersion_imag
_atom_type_scat_source
C C 0.003 0.002
;
International Tables for Crystallography
(1992, Vol. C, Tables 4.2.6.8 and 6.1.1.4)
;
H H 0.000 0.000
;
International Tables for Crystallography
(1992, Vol. C, Table 6.1.1.4)
;
F F 0.017 0.010
;
International Tables for Crystallography
(1992, Vol. C, Tables 4.2.6.8 and 6.1.1.4)
;
N N 0.006 0.003
;
International Tables for Crystallography
(1992, Vol. C, Tables 4.2.6.8 and 6.1.1.4)
;
P P 0.102 0.094
;
International Tables for Crystallography
(1992, Vol. C, Tables 4.2.6.8 and 6.1.1.4)
;
Pt Pt -1.703 8.390
;
International Tables for Crystallography
(1992, Vol. C, Tables 4.2.6.8 and 6.1.1.4)
;
Cl Cl 0.148 0.159
;
International Tables for Crystallography
(1992, Vol. C, Tables 4.2.6.8 and 6.1.1.4)
;
O O 0.011 0.006
;
International Tables for Crystallography
(1992, Vol. C, Tables 4.2.6.8 and 6.1.1.4)
;

loop_
_geom_angle_atom_site_label_1
_geom_angle_atom_site_label_2
_geom_angle_atom_site_label_3
_geom_angle
_geom_angle_publ_flag
Pt(2) Pt(1) P(1) 88.47(5) yes
Pt(2) Pt(1) P(4) 91.35(4) yes
Pt(2) Pt(1) C(1) 177.0(2) yes
P(1) Pt(1) P(4) 178.60(7) yes
P(1) Pt(1) C(1) 89.2(2) yes
P(4) Pt(1) C(1) 91.0(2) yes
Pt(1) Pt(2) Pt(3) 174.939(15) yes
Pt(1) Pt(2) P(2) 92.00(4) yes
Pt(1) Pt(2) P(5) 86.87(4) yes
Pt(3) Pt(2) P(2) 90.61(4) yes
Pt(3) Pt(2) P(5) 90.68(4) yes
P(2) Pt(2) P(5) 177.58(7) yes
Pt(2) Pt(3) Pt(4) 178.446(13) yes
Pt(2) Pt(3) P(3) 85.68(5) yes
Pt(2) Pt(3) P(6) 85.76(4) yes
Pt(4) Pt(3) P(3) 94.76(5) yes
Pt(4) Pt(3) P(6) 93.85(4) yes
P(3) Pt(3) P(6) 171.27(7) yes
Pt(3) Pt(4) Pt(5) 179.325(13) yes
Pt(3) Pt(4) P(7) 93.85(5) yes
Pt(3) Pt(4) P(10) 94.44(5) yes
Pt(5) Pt(4) P(7) 85.52(5) yes
Pt(5) Pt(4) P(10) 86.19(5) yes
P(7) Pt(4) P(10) 171.71(7) yes
Pt(4) Pt(5) Pt(6) 179.511(15) yes
Pt(4) Pt(5) P(8) 90.79(4) yes
Pt(4) Pt(5) P(11) 90.66(4) yes
Pt(6) Pt(5) P(8) 88.96(4) yes
Pt(6) Pt(5) P(11) 89.59(4) yes
P(8) Pt(5) P(11) 178.54(6) yes
Pt(5) Pt(6) P(9) 89.38(5) yes
Pt(5) Pt(6) P(12) 89.27(5) yes
Pt(5) Pt(6) C(2) 176.7(2) yes
P(9) Pt(6) P(12) 178.06(7) yes
P(9) Pt(6) C(2) 88.9(3) yes
P(12) Pt(6) C(2) 92.5(2) yes
Pt(1) P(1) C(3) 118.4(2) yes
Pt(1) P(1) C(27) 113.6(2) yes
Pt(1) P(1) C(33) 110.6(2) yes
C(3) P(1) C(27) 104.5(4) yes
C(3) P(1) C(33) 104.0(3) yes
C(27) P(1) C(33) 104.4(3) yes
Pt(2) P(2) C(3) 110.4(2) yes
Pt(2) P(2) C(4) 116.1(2) yes
Pt(2) P(2) C(39) 119.8(2) yes
C(3) P(2) C(4) 102.8(3) yes
C(3) P(2) C(39) 102.7(3) yes
C(4) P(2) C(39) 103.0(3) yes
Pt(3) P(3) C(4) 107.3(2) yes
Pt(3) P(3) C(45) 121.5(2) yes
Pt(3) P(3) C(51) 117.7(2) yes
C(4) P(3) C(45) 105.0(3) yes
C(4) P(3) C(51) 103.4(3) yes
C(45) P(3) C(51) 99.9(3) yes
Pt(1) P(4) C(5) 115.0(2) yes
Pt(1) P(4) C(57) 109.3(2) yes
Pt(1) P(4) C(63) 116.5(2) yes
C(5) P(4) C(57) 105.6(3) yes
C(5) P(4) C(63) 103.2(3) yes
C(57) P(4) C(63) 106.3(3) yes
Pt(2) P(5) C(5) 108.3(2) yes
Pt(2) P(5) C(6) 115.8(2) yes
Pt(2) P(5) C(69) 118.6(2) yes
C(5) P(5) C(6) 103.4(3) yes
C(5) P(5) C(69) 104.3(3) yes
C(6) P(5) C(69) 104.8(3) yes
Pt(3) P(6) C(6) 108.2(2) yes
Pt(3) P(6) C(75) 122.3(2) yes
Pt(3) P(6) C(81) 116.3(2) yes
C(6) P(6) C(75) 103.6(3) yes
C(6) P(6) C(81) 105.1(3) yes
C(75) P(6) C(81) 99.5(3) yes
Pt(4) P(7) C(7) 108.5(2) yes
Pt(4) P(7) C(87) 121.9(2) yes
Pt(4) P(7) C(93) 117.4(2) yes
C(7) P(7) C(87) 103.7(3) yes
C(7) P(7) C(93) 102.9(3) yes
C(87) P(7) C(93) 100.1(3) yes
Pt(5) P(8) C(7) 116.9(2) yes
Pt(5) P(8) C(8) 111.2(2) yes
Pt(5) P(8) C(99) 118.0(2) yes
C(7) P(8) C(8) 101.6(3) yes
C(7) P(8) C(99) 103.5(3) yes
C(8) P(8) C(99) 103.8(3) yes
Pt(6) P(9) C(8) 116.8(2) yes
Pt(6) P(9) C(105) 113.3(2) yes
Pt(6) P(9) C(111) 111.7(2) yes
C(8) P(9) C(105) 105.8(3) yes
C(8) P(9) C(111) 104.6(3) yes
C(105) P(9) C(111) 103.4(3) yes
Pt(4) P(10) C(9) 107.7(2) yes
Pt(4) P(10) C(117) 122.0(2) yes
Pt(4) P(10) C(123) 117.3(2) yes
C(9) P(10) C(117) 103.7(3) yes
C(9) P(10) C(123) 103.6(3) yes
C(117) P(10) C(123) 100.4(3) yes
Pt(5) P(11) C(9) 116.3(2) yes
Pt(5) P(11) C(10) 110.5(2) yes
Pt(5) P(11) C(129) 117.7(2) yes
C(9) P(11) C(10) 102.0(3) yes
C(9) P(11) C(129) 103.8(3) yes
C(10) P(11) C(129) 104.7(3) yes
Pt(6) P(12) C(10) 117.2(2) yes
Pt(6) P(12) C(135) 111.7(2) yes
Pt(6) P(12) C(141) 113.7(2) yes
C(10) P(12) C(135) 104.0(3) yes
C(10) P(12) C(141) 104.7(3) yes
C(135) P(12) C(141) 104.1(3) yes
F(1) P(13) F(2) 90.9(3) yes
F(1) P(13) F(3) 91.0(3) yes
F(1) P(13) F(4) 179.0(4) yes
F(1) P(13) F(5) 90.4(3) yes
F(1) P(13) F(6) 90.7(3) yes
F(2) P(13) F(3) 90.5(3) yes
F(2) P(13) F(4) 88.2(3) yes
F(2) P(13) F(5) 178.5(3) yes
F(2) P(13) F(6) 89.1(3) yes
F(3) P(13) F(4) 88.6(3) yes
F(3) P(13) F(5) 90.4(3) yes
F(3) P(13) F(6) 178.3(4) yes
F(4) P(13) F(5) 90.6(3) yes
F(4) P(13) F(6) 89.7(3) yes
F(5) P(13) F(6) 90.0(3) yes
F(7) P(14) F(8) 91.5(5) yes
F(7) P(14) F(9) 88.8(4) yes
F(7) P(14) F(10) 178.3(4) yes
F(7) P(14) F(11) 88.7(5) yes
F(7) P(14) F(12) 93.0(5) yes
F(8) P(14) F(9) 86.3(5) yes
F(8) P(14) F(10) 89.1(5) yes
F(8) P(14) F(11) 173.8(6) yes
F(8) P(14) F(12) 89.9(7) yes
F(9) P(14) F(10) 89.7(4) yes
F(9) P(14) F(11) 87.6(5) yes
F(9) P(14) F(12) 175.8(7) yes
F(10) P(14) F(11) 90.5(5) yes
F(10) P(14) F(12) 88.6(5) yes
F(11) P(14) F(12) 96.3(7) yes
F(13) P(15) F(14) 87.5(5) yes
F(13) P(15) F(15) 91.0(5) yes
F(13) P(15) F(16) 175.5(5) yes
F(13) P(15) F(17) 93.3(5) yes
F(13) P(15) F(18) 90.6(4) yes
F(14) P(15) F(15) 88.8(4) yes
F(14) P(15) F(16) 88.1(4) yes
F(14) P(15) F(17) 178.1(5) yes
F(14) P(15) F(18) 90.2(4) yes
F(15) P(15) F(16) 89.7(4) yes
F(15) P(15) F(17) 92.9(5) yes
F(15) P(15) F(18) 178.1(4) yes
F(16) P(15) F(17) 91.2(5) yes
F(16) P(15) F(18) 88.6(3) yes
F(17) P(15) F(18) 88.1(4) yes
C(152) O(1) C(153) 102.7(16) yes
C(1) N(1) C(11) 167.5(9) yes
C(2) N(2) C(19) 170.0(8) yes
Pt(1) C(1) N(1) 170.1(8) yes
Pt(6) C(2) N(2) 174.8(9) yes
P(1) C(3) P(2) 110.4(4) yes
P(2) C(4) P(3) 105.9(3) yes
P(4) C(5) P(5) 106.0(4) yes
P(5) C(6) P(6) 105.9(3) yes
P(7) C(7) P(8) 105.5(3) yes
P(8) C(8) P(9) 108.9(4) yes
P(10) C(9) P(11) 106.4(4) yes
P(11) C(10) P(12) 108.8(3) yes
N(1) C(11) C(12) 114.8(9) yes
N(1) C(11) C(16) 121.4(10) yes
C(12) C(11) C(16) 123.8(9) yes
C(11) C(12) C(13) 120.0(11) yes
C(11) C(12) C(17) 119.7(10) yes
C(13) C(12) C(17) 120.4(12) yes
C(12) C(13) C(14) 117.8(15) yes
C(13) C(14) C(15) 121.1(14) yes
C(14) C(15) C(16) 124.8(15) yes
C(11) C(16) C(15) 112.3(13) yes
C(11) C(16) C(18) 120.2(11) yes
C(15) C(16) C(18) 127.5(13) yes
N(2) C(19) C(20) 119.0(8) yes
N(2) C(19) C(24) 117.4(9) yes
C(20) C(19) C(24) 123.6(9) yes
C(19) C(20) C(21) 115.2(11) yes
C(19) C(20) C(25) 122.1(11) yes
C(21) C(20) C(25) 122.7(12) yes
C(20) C(21) C(22) 120.7(14) yes
C(21) C(22) C(23) 121.5(13) yes
C(22) C(23) C(24) 120.6(13) yes
C(19) C(24) C(23) 118.3(11) yes
C(19) C(24) C(26) 119.1(9) yes
C(23) C(24) C(26) 122.6(11) yes
P(1) C(27) C(28) 121.2(6) yes
P(1) C(27) C(32) 122.0(7) yes
C(28) C(27) C(32) 116.7(8) yes
C(27) C(28) C(29) 122.3(8) yes
C(28) C(29) C(30) 119.0(9) yes
C(29) C(30) C(31) 120.0(10) yes
C(30) C(31) C(32) 121.0(10) yes
C(27) C(32) C(31) 121.0(9) yes
P(1) C(33) C(34) 121.6(6) yes
P(1) C(33) C(38) 120.1(6) yes
C(34) C(33) C(38) 118.0(8) yes
C(33) C(34) C(35) 122.8(8) yes
C(34) C(35) C(36) 118.3(10) yes
C(35) C(36) C(37) 121.3(9) yes
C(36) C(37) C(38) 119.9(8) yes
C(33) C(38) C(37) 119.7(9) yes
P(2) C(39) C(40) 121.7(7) yes
P(2) C(39) C(44) 118.9(6) yes
C(40) C(39) C(44) 119.4(8) yes
C(39) C(40) C(41) 121.3(9) yes
C(40) C(41) C(42) 119.8(9) yes
C(41) C(42) C(43) 120.1(11) yes
C(42) C(43) C(44) 120.3(11) yes
C(39) C(44) C(43) 119.1(9) yes
P(3) C(45) C(46) 118.7(6) yes
P(3) C(45) C(50) 122.2(6) yes
C(46) C(45) C(50) 118.6(8) yes
C(45) C(46) C(47) 121.3(8) yes
C(46) C(47) C(48) 119.1(8) yes
C(47) C(48) C(49) 120.8(8) yes
C(48) C(49) C(50) 119.1(8) yes
C(45) C(50) C(49) 120.9(8) yes
P(3) C(51) C(52) 118.1(6) yes
P(3) C(51) C(56) 122.6(6) yes
C(52) C(51) C(56) 119.3(8) yes
C(51) C(52) C(53) 118.3(9) yes
C(52) C(53) C(54) 120.8(10) yes
C(53) C(54) C(55) 120.1(10) yes
C(54) C(55) C(56) 118.6(9) yes
C(51) C(56) C(55) 122.7(8) yes
P(4) C(57) C(58) 116.0(6) yes
P(4) C(57) C(62) 122.7(6) yes
C(58) C(57) C(62) 121.3(7) yes
C(57) C(58) C(59) 120.5(8) yes
C(58) C(59) C(60) 118.6(8) yes
C(59) C(60) C(61) 120.0(9) yes
C(60) C(61) C(62) 121.6(9) yes
C(57) C(62) C(61) 118.0(8) yes
P(4) C(63) C(64) 119.7(6) yes
P(4) C(63) C(68) 121.2(6) yes
C(64) C(63) C(68) 119.0(7) yes
C(63) C(64) C(65) 120.6(8) yes
C(64) C(65) C(66) 118.7(9) yes
C(65) C(66) C(67) 120.4(8) yes
C(66) C(67) C(68) 120.2(8) yes
C(63) C(68) C(67) 121.0(8) yes
P(5) C(69) C(70) 121.1(6) yes
P(5) C(69) C(74) 118.5(5) yes
C(70) C(69) C(74) 120.4(7) yes
C(69) C(70) C(71) 119.2(8) yes
C(70) C(71) C(72) 121.3(9) yes
C(71) C(72) C(73) 118.8(9) yes
C(72) C(73) C(74) 120.4(8) yes
C(69) C(74) C(73) 119.7(7) yes
P(6) C(75) C(76) 122.9(5) yes
P(6) C(75) C(80) 119.2(5) yes
C(76) C(75) C(80) 117.8(7) yes
C(75) C(76) C(77) 121.1(7) yes
C(76) C(77) C(78) 120.2(8) yes
C(77) C(78) C(79) 117.9(8) yes
C(78) C(79) C(80) 121.5(8) yes
C(75) C(80) C(79) 121.3(7) yes
P(6) C(81) C(82) 120.9(6) yes
P(6) C(81) C(86) 119.6(5) yes
C(82) C(81) C(86) 119.5(7) yes
C(81) C(82) C(83) 120.3(7) yes
C(82) C(83) C(84) 120.0(7) yes
C(83) C(84) C(85) 120.5(8) yes
C(84) C(85) C(86) 120.3(8) yes
C(81) C(86) C(85) 119.5(7) yes
P(7) C(87) C(88) 122.9(6) yes
P(7) C(87) C(92) 117.4(6) yes
C(88) C(87) C(92) 119.2(7) yes
C(87) C(88) C(89) 119.9(8) yes
C(88) C(89) C(90) 119.9(8) yes
C(89) C(90) C(91) 121.6(8) yes
C(90) C(91) C(92) 117.4(8) yes
C(87) C(92) C(91) 121.9(8) yes
P(7) C(93) C(94) 121.6(6) yes
P(7) C(93) C(98) 118.7(6) yes
C(94) C(93) C(98) 119.7(7) yes
C(93) C(94) C(95) 120.9(7) yes
C(94) C(95) C(96) 119.7(8) yes
C(95) C(96) C(97) 120.1(9) yes
C(96) C(97) C(98) 118.9(8) yes
C(93) C(98) C(97) 120.5(8) yes
P(8) C(99) C(100) 120.3(6) yes
P(8) C(99) C(104) 120.9(6) yes
C(100) C(99) C(104) 118.8(8) yes
C(99) C(100) C(101) 121.1(7) yes
C(100) C(101) C(102) 119.6(9) yes
C(101) C(102) C(103) 119.8(11) yes
C(102) C(103) C(104) 120.2(10) yes
C(99) C(104) C(103) 120.4(9) yes
P(9) C(105) C(106) 121.2(6) yes
P(9) C(105) C(110) 118.8(6) yes
C(106) C(105) C(110) 119.9(7) yes
C(105) C(106) C(107) 120.9(7) yes
C(106) C(107) C(108) 120.3(8) yes
C(107) C(108) C(109) 119.4(8) yes
C(108) C(109) C(110) 120.0(8) yes
C(105) C(110) C(109) 119.5(7) yes
P(9) C(111) C(112) 119.9(6) yes
P(9) C(111) C(116) 121.9(7) yes
C(112) C(111) C(116) 118.1(8) yes
C(111) C(112) C(113) 120.5(9) yes
C(112) C(113) C(114) 121.9(11) yes
C(113) C(114) C(115) 117.7(9) yes
C(114) C(115) C(116) 122.0(9) yes
C(111) C(116) C(115) 119.7(9) yes
P(10) C(117) C(118) 118.1(6) yes
P(10) C(117) C(122) 124.5(6) yes
C(118) C(117) C(122) 117.1(7) yes
C(117) C(118) C(119) 121.7(8) yes
C(118) C(119) C(120) 121.6(9) yes
C(119) C(120) C(121) 117.5(8) yes
C(120) C(121) C(122) 119.9(8) yes
C(117) C(122) C(121) 122.2(8) yes
P(10) C(123) C(124) 120.7(6) yes
P(10) C(123) C(128) 122.4(6) yes
C(124) C(123) C(128) 116.9(7) yes
C(123) C(124) C(125) 121.8(8) yes
C(124) C(125) C(126) 119.0(8) yes
C(125) C(126) C(127) 120.1(9) yes
C(126) C(127) C(128) 120.7(8) yes
C(123) C(128) C(127) 121.5(7) yes
P(11) C(129) C(130) 120.4(5) yes
P(11) C(129) C(134) 120.0(6) yes
C(130) C(129) C(134) 119.6(7) yes
C(129) C(130) C(131) 118.9(7) yes
C(130) C(131) C(132) 121.2(8) yes
C(131) C(132) C(133) 119.9(9) yes
C(132) C(133) C(134) 119.9(8) yes
C(129) C(134) C(133) 120.4(7) yes
P(12) C(135) C(136) 122.1(6) yes
P(12) C(135) C(140) 118.4(6) yes
C(136) C(135) C(140) 118.8(7) yes
C(135) C(136) C(137) 121.2(9) yes
C(136) C(137) C(138) 120.4(10) yes
C(137) C(138) C(139) 119.8(9) yes
C(138) C(139) C(140) 120.9(10) yes
C(135) C(140) C(139) 118.9(9) yes
P(12) C(141) C(142) 120.1(6) yes
P(12) C(141) C(146) 121.1(6) yes
C(142) C(141) C(146) 118.8(8) yes
C(141) C(142) C(143) 118.4(9) yes
C(142) C(143) C(144) 122.2(9) yes
C(143) C(144) C(145) 120.6(9) yes
C(144) C(145) C(146) 120.7(9) yes
C(141) C(146) C(145) 119.1(8) yes
Cl(1) C(147) Cl(2) 110.6(7) yes
Cl(3) C(148) Cl(4) 105.9(7) yes
Cl(5) C(149) Cl(6) 110.3(7) yes
Cl(7) C(150) Cl(8) 130.2(15) yes
O(1) C(152) C(151) 95.4(16) yes
O(1) C(153) C(154) 98.5(15) yes
Pt(2) Pt(3) H(1) 178.5 no
Pt(4) Pt(3) H(1) 0.0 no
P(3) Pt(3) H(1) 94.8 no
P(6) Pt(3) H(1) 93.8 no
Pt(3) Pt(4) H(1) 0.0 no
Pt(5) Pt(4) H(1) 179.3 no
P(7) Pt(4) H(1) 93.8 no
P(10) Pt(4) H(1) 94.5 no
P(1) C(3) H(2) 109.6 no
P(1) C(3) H(3) 109.6 no
P(2) C(3) H(2) 109.6 no
P(2) C(3) H(3) 109.6 no
H(2) C(3) H(3) 108.1 no
P(2) C(4) H(4) 110.6 no
P(2) C(4) H(5) 110.6 no
P(3) C(4) H(4) 110.6 no
P(3) C(4) H(5) 110.6 no
H(4) C(4) H(5) 108.7 no
P(4) C(5) H(6) 110.5 no
P(4) C(5) H(7) 110.5 no
P(5) C(5) H(6) 110.5 no
P(5) C(5) H(7) 110.5 no
H(6) C(5) H(7) 108.7 no
P(5) C(6) H(8) 110.5 no
P(5) C(6) H(9) 110.6 no
P(6) C(6) H(8) 110.5 no
P(6) C(6) H(9) 110.5 no
H(8) C(6) H(9) 108.7 no
P(7) C(7) H(10) 110.6 no
P(7) C(7) H(11) 110.6 no
P(8) C(7) H(10) 110.6 no
P(8) C(7) H(11) 110.6 no
H(10) C(7) H(11) 108.8 no
P(8) C(8) H(12) 109.9 no
P(8) C(8) H(13) 109.9 no
P(9) C(8) H(12) 109.9 no
P(9) C(8) H(13) 109.9 no
H(12) C(8) H(13) 108.3 no
P(10) C(9) H(14) 110.4 no
P(10) C(9) H(15) 110.4 no
P(11) C(9) H(14) 110.5 no
P(11) C(9) H(15) 110.5 no
H(14) C(9) H(15) 108.6 no
P(11) C(10) H(16) 109.9 no
P(11) C(10) H(17) 109.9 no
P(12) C(10) H(16) 109.9 no
P(12) C(10) H(17) 109.9 no
H(16) C(10) H(17) 108.3 no
C(12) C(13) H(18) 121.1 no
C(14) C(13) H(18) 121.1 no
C(13) C(14) H(19) 119.4 no
C(15) C(14) H(19) 119.4 no
C(14) C(15) H(20) 117.6 no
C(16) C(15) H(20) 117.6 no
C(12) C(17) H(21) 109.5 no
C(12) C(17) H(22) 109.5 no
C(12) C(17) H(23) 109.5 no
H(21) C(17) H(22) 109.5 no
H(21) C(17) H(23) 109.5 no
H(22) C(17) H(23) 109.5 no
C(16) C(18) H(24) 109.5 no
C(16) C(18) H(25) 109.5 no
C(16) C(18) H(26) 109.5 no
H(24) C(18) H(25) 109.5 no
H(24) C(18) H(26) 109.5 no
H(25) C(18) H(26) 109.5 no
C(20) C(21) H(27) 119.7 no
C(22) C(21) H(27) 119.7 no
C(21) C(22) H(28) 119.2 no
C(23) C(22) H(28) 119.2 no
C(22) C(23) H(29) 119.7 no
C(24) C(23) H(29) 119.7 no
C(20) C(25) H(30) 109.5 no
C(20) C(25) H(31) 109.5 no
C(20) C(25) H(32) 109.5 no
H(30) C(25) H(31) 109.5 no
H(30) C(25) H(32) 109.5 no
H(31) C(25) H(32) 109.5 no
C(24) C(26) H(33) 109.5 no
C(24) C(26) H(34) 109.5 no
C(24) C(26) H(35) 109.5 no
H(33) C(26) H(34) 109.5 no
H(33) C(26) H(35) 109.5 no
H(34) C(26) H(35) 109.5 no
C(27) C(28) H(36) 118.8 no
C(29) C(28) H(36) 118.8 no
C(28) C(29) H(37) 120.5 no
C(30) C(29) H(37) 120.5 no
C(29) C(30) H(38) 120.0 no
C(31) C(30) H(38) 120.0 no
C(30) C(31) H(39) 119.5 no
C(32) C(31) H(39) 119.5 no
C(27) C(32) H(40) 119.5 no
C(31) C(32) H(40) 119.5 no
C(33) C(34) H(41) 118.6 no
C(35) C(34) H(41) 118.6 no
C(34) C(35) H(42) 120.9 no
C(36) C(35) H(42) 120.9 no
C(35) C(36) H(43) 119.4 no
C(37) C(36) H(43) 119.4 no
C(36) C(37) H(44) 120.0 no
C(38) C(37) H(44) 120.0 no
C(33) C(38) H(45) 120.1 no
C(37) C(38) H(45) 120.2 no
C(39) C(40) H(46) 119.4 no
C(41) C(40) H(46) 119.4 no
C(40) C(41) H(47) 120.1 no
C(42) C(41) H(47) 120.1 no
C(41) C(42) H(48) 119.9 no
C(43) C(42) H(48) 119.9 no
C(42) C(43) H(49) 119.8 no
C(44) C(43) H(49) 119.8 no
C(39) C(44) H(50) 120.5 no
C(43) C(44) H(50) 120.5 no
C(45) C(46) H(51) 119.3 no
C(47) C(46) H(51) 119.3 no
C(46) C(47) H(52) 120.4 no
C(48) C(47) H(52) 120.4 no
C(47) C(48) H(53) 119.6 no
C(49) C(48) H(53) 119.6 no
C(48) C(49) H(54) 120.5 no
C(50) C(49) H(54) 120.5 no
C(45) C(50) H(55) 119.6 no
C(49) C(50) H(55) 119.5 no
C(51) C(52) H(56) 120.8 no
C(53) C(52) H(56) 120.9 no
C(52) C(53) H(57) 119.6 no
C(54) C(53) H(57) 119.6 no
C(53) C(54) H(58) 119.9 no
C(55) C(54) H(58) 119.9 no
C(54) C(55) H(59) 120.7 no
C(56) C(55) H(59) 120.7 no
C(51) C(56) H(60) 118.6 no
C(55) C(56) H(60) 118.6 no
C(57) C(58) H(61) 119.7 no
C(59) C(58) H(61) 119.7 no
C(58) C(59) H(62) 120.7 no
C(60) C(59) H(62) 120.7 no
C(59) C(60) H(63) 120.0 no
C(61) C(60) H(63) 120.0 no
C(60) C(61) H(64) 119.2 no
C(62) C(61) H(64) 119.2 no
C(57) C(62) H(65) 121.0 no
C(61) C(62) H(65) 121.0 no
C(63) C(64) H(66) 119.7 no
C(65) C(64) H(66) 119.7 no
C(64) C(65) H(67) 120.6 no
C(66) C(65) H(67) 120.6 no
C(65) C(66) H(68) 119.8 no
C(67) C(66) H(68) 119.8 no
C(66) C(67) H(69) 119.9 no
C(68) C(67) H(69) 119.9 no
C(63) C(68) H(70) 119.5 no
C(67) C(68) H(70) 119.5 no
C(69) C(70) H(71) 120.4 no
C(71) C(70) H(71) 120.4 no
C(70) C(71) H(72) 119.3 no
C(72) C(71) H(72) 119.3 no
C(71) C(72) H(73) 120.6 no
C(73) C(72) H(73) 120.6 no
C(72) C(73) H(74) 119.8 no
C(74) C(73) H(74) 119.8 no
C(69) C(74) H(75) 120.1 no
C(73) C(74) H(75) 120.1 no
C(75) C(76) H(76) 119.4 no
C(77) C(76) H(76) 119.4 no
C(76) C(77) H(77) 119.9 no
C(78) C(77) H(77) 119.9 no
C(77) C(78) H(78) 121.0 no
C(79) C(78) H(78) 121.0 no
C(78) C(79) H(79) 119.3 no
C(80) C(79) H(79) 119.3 no
C(75) C(80) H(80) 119.3 no
C(79) C(80) H(80) 119.3 no
C(81) C(82) H(81) 119.9 no
C(83) C(82) H(81) 119.9 no
C(82) C(83) H(82) 120.0 no
C(84) C(83) H(82) 120.0 no
C(83) C(84) H(83) 119.8 no
C(85) C(84) H(83) 119.8 no
C(84) C(85) H(84) 119.8 no
C(86) C(85) H(84) 119.9 no
C(81) C(86) H(85) 120.3 no
C(85) C(86) H(85) 120.3 no
C(87) C(88) H(86) 120.0 no
C(89) C(88) H(86) 120.0 no
C(88) C(89) H(87) 120.1 no
C(90) C(89) H(87) 120.1 no
C(89) C(90) H(88) 119.2 no
C(91) C(90) H(88) 119.2 no
C(90) C(91) H(89) 121.3 no
C(92) C(91) H(89) 121.3 no
C(87) C(92) H(90) 119.0 no
C(91) C(92) H(90) 119.0 no
C(93) C(94) H(91) 119.5 no
C(95) C(94) H(91) 119.5 no
C(94) C(95) H(92) 120.2 no
C(96) C(95) H(92) 120.2 no
C(95) C(96) H(93) 119.9 no
C(97) C(96) H(93) 120.0 no
C(96) C(97) H(94) 120.5 no
C(98) C(97) H(94) 120.5 no
C(93) C(98) H(95) 119.7 no
C(97) C(98) H(95) 119.7 no
C(99) C(100) H(96) 119.5 no
C(101) C(100) H(96) 119.5 no
C(100) C(101) H(97) 120.2 no
C(102) C(101) H(97) 120.2 no
C(101) C(102) H(98) 120.1 no
C(103) C(102) H(98) 120.1 no
C(102) C(103) H(99) 119.9 no
C(104) C(103) H(99) 119.9 no
C(99) C(104) H(100) 119.8 no
C(103) C(104) H(100) 119.8 no
C(105) C(106) H(101) 119.6 no
C(107) C(106) H(101) 119.6 no
C(106) C(107) H(102) 119.9 no
C(108) C(107) H(102) 119.9 no
C(107) C(108) H(103) 120.3 no
C(109) C(108) H(103) 120.3 no
C(108) C(109) H(104) 120.0 no
C(110) C(109) H(104) 120.0 no
C(105) C(110) H(105) 120.2 no
C(109) C(110) H(105) 120.2 no
C(111) C(112) H(106) 119.7 no
C(113) C(112) H(106) 119.7 no
C(112) C(113) H(107) 119.0 no
C(114) C(113) H(107) 119.0 no
C(113) C(114) H(108) 121.2 no
C(115) C(114) H(108) 121.2 no
C(114) C(115) H(109) 119.0 no
C(116) C(115) H(109) 119.0 no
C(111) C(116) H(110) 120.1 no
C(115) C(116) H(110) 120.1 no
C(117) C(118) H(111) 119.1 no
C(119) C(118) H(111) 119.1 no
C(118) C(119) H(112) 119.2 no
C(120) C(119) H(112) 119.2 no
C(119) C(120) H(113) 121.2 no
C(121) C(120) H(113) 121.2 no
C(120) C(121) H(114) 120.1 no
C(122) C(121) H(114) 120.1 no
C(117) C(122) H(115) 118.9 no
C(121) C(122) H(115) 118.9 no
C(123) C(124) H(116) 119.1 no
C(125) C(124) H(116) 119.1 no
C(124) C(125) H(117) 120.5 no
C(126) C(125) H(117) 120.5 no
C(125) C(126) H(118) 119.9 no
C(127) C(126) H(118) 119.9 no
C(126) C(127) H(119) 119.7 no
C(128) C(127) H(119) 119.6 no
C(123) C(128) H(120) 119.3 no
C(127) C(128) H(120) 119.3 no
C(129) C(130) H(121) 120.5 no
C(131) C(130) H(121) 120.5 no
C(130) C(131) H(122) 119.4 no
C(132) C(131) H(122) 119.4 no
C(131) C(132) H(123) 120.1 no
C(133) C(132) H(123) 120.1 no
C(132) C(133) H(124) 120.0 no
C(134) C(133) H(124) 120.0 no
C(129) C(134) H(125) 119.8 no
C(133) C(134) H(125) 119.8 no
C(135) C(136) H(126) 119.4 no
C(137) C(136) H(126) 119.4 no
C(136) C(137) H(127) 119.8 no
C(138) C(137) H(127) 119.8 no
C(137) C(138) H(128) 120.1 no
C(139) C(138) H(128) 120.1 no
C(138) C(139) H(129) 119.5 no
C(140) C(139) H(129) 119.5 no
C(135) C(140) H(130) 120.6 no
C(139) C(140) H(130) 120.6 no
C(141) C(142) H(131) 120.8 no
C(143) C(142) H(131) 120.8 no
C(142) C(143) H(132) 118.9 no
C(144) C(143) H(132) 118.9 no
C(143) C(144) H(133) 119.7 no
C(145) C(144) H(133) 119.7 no
C(144) C(145) H(134) 119.6 no
C(146) C(145) H(134) 119.6 no
C(141) C(146) H(135) 120.4 no
C(145) C(146) H(135) 120.4 no
Cl(1) C(147) H(136) 109.5 no
Cl(1) C(147) H(137) 109.5 no
Cl(2) C(147) H(136) 109.5 no
Cl(2) C(147) H(137) 109.5 no
H(136) C(147) H(137) 108.1 no
Cl(3) C(148) H(138) 110.6 no
Cl(3) C(148) H(139) 110.5 no
Cl(4) C(148) H(138) 110.5 no
Cl(4) C(148) H(139) 110.6 no
H(138) C(148) H(139) 108.7 no
Cl(5) C(149) H(140) 109.6 no
Cl(5) C(149) H(141) 109.6 no
Cl(6) C(149) H(140) 109.6 no
Cl(6) C(149) H(141) 109.6 no
H(140) C(149) H(141) 108.1 no
Cl(7) C(150) H(142) 104.7 no
Cl(7) C(150) H(143) 104.7 no
Cl(8) C(150) H(142) 104.7 no
Cl(8) C(150) H(143) 104.7 no
H(142) C(150) H(143) 105.7 no
C(152) C(151) H(144) 109.5 no
C(152) C(151) H(145) 109.5 no
C(152) C(151) H(146) 109.5 no
H(144) C(151) H(145) 109.5 no
H(144) C(151) H(146) 109.5 no
H(145) C(151) H(146) 109.5 no
O(1) C(152) H(147) 112.7 no
O(1) C(152) H(148) 112.7 no
C(151) C(152) H(147) 112.7 no
C(151) C(152) H(148) 112.7 no
H(147) C(152) H(148) 110.1 no
O(1) C(153) H(149) 112.1 no
O(1) C(153) H(150) 112.1 no
C(154) C(153) H(149) 112.1 no
C(154) C(153) H(150) 112.1 no
H(149) C(153) H(150) 109.7 no
C(153) C(154) H(151) 109.5 no
C(153) C(154) H(152) 109.5 no
C(153) C(154) H(153) 109.5 no
H(151) C(154) H(152) 109.5 no
H(151) C(154) H(153) 109.5 no
H(152) C(154) H(153) 109.5 no
Pt(3) H(1) Pt(4) 179.9 no

loop_
_geom_bond_atom_site_label_1
_geom_bond_atom_site_label_2
_geom_bond_distance
_geom_bond_publ_flag
Pt(1) Pt(2) 2.7208(4) yes
Pt(1) P(1) 2.297(2) yes
Pt(1) P(4) 2.2967(19) yes
Pt(1) C(1) 2.002(8) yes
Pt(2) Pt(3) 2.7365(4) yes
Pt(2) P(2) 2.2607(19) yes
Pt(2) P(5) 2.2537(18) yes
Pt(3) Pt(4) 3.3093(4) yes
Pt(3) P(3) 2.271(2) yes
Pt(3) P(6) 2.272(2) yes
Pt(4) Pt(5) 2.7375(4) yes
Pt(4) P(7) 2.2692(19) yes
Pt(4) P(10) 2.2718(19) yes
Pt(5) Pt(6) 2.7103(4) yes
Pt(5) P(8) 2.2535(19) yes
Pt(5) P(11) 2.2599(18) yes
Pt(6) P(9) 2.2905(19) yes
Pt(6) P(12) 2.3056(19) yes
Pt(6) C(2) 1.933(9) yes
Cl(1) C(147) 1.734(13) yes
Cl(2) C(147) 1.767(14) yes
Cl(3) C(148) 1.719(14) yes
Cl(4) C(148) 1.860(15) yes
Cl(5) C(149) 1.736(14) yes
Cl(6) C(149) 1.786(13) yes
Cl(7) C(150) 1.73(2) yes
Cl(8) C(150) 1.73(2) yes
P(1) C(3) 1.847(7) yes
P(1) C(27) 1.807(9) yes
P(1) C(33) 1.814(8) yes
P(2) C(3) 1.815(7) yes
P(2) C(4) 1.836(8) yes
P(2) C(39) 1.824(8) yes
P(3) C(4) 1.840(8) yes
P(3) C(45) 1.840(8) yes
P(3) C(51) 1.844(8) yes
P(4) C(5) 1.822(7) yes
P(4) C(57) 1.851(8) yes
P(4) C(63) 1.829(7) yes
P(5) C(5) 1.829(8) yes
P(5) C(6) 1.865(7) yes
P(5) C(69) 1.836(7) yes
P(6) C(6) 1.807(7) yes
P(6) C(75) 1.840(7) yes
P(6) C(81) 1.844(8) yes
P(7) C(7) 1.851(8) yes
P(7) C(87) 1.860(8) yes
P(7) C(93) 1.840(8) yes
P(8) C(7) 1.832(8) yes
P(8) C(8) 1.830(8) yes
P(8) C(99) 1.812(8) yes
P(9) C(8) 1.845(8) yes
P(9) C(105) 1.826(8) yes
P(9) C(111) 1.815(8) yes
P(10) C(9) 1.844(7) yes
P(10) C(117) 1.827(8) yes
P(10) C(123) 1.821(8) yes
P(11) C(9) 1.838(7) yes
P(11) C(10) 1.829(7) yes
P(11) C(129) 1.811(7) yes
P(12) C(10) 1.842(7) yes
P(12) C(135) 1.823(8) yes
P(12) C(141) 1.801(8) yes
P(13) F(1) 1.585(6) yes
P(13) F(2) 1.601(7) yes
P(13) F(3) 1.605(6) yes
P(13) F(4) 1.603(7) yes
P(13) F(5) 1.627(7) yes
P(13) F(6) 1.609(6) yes
P(14) F(7) 1.603(8) yes
P(14) F(8) 1.583(11) yes
P(14) F(9) 1.561(8) yes
P(14) F(10) 1.623(8) yes
P(14) F(11) 1.583(12) yes
P(14) F(12) 1.554(13) yes
P(15) F(13) 1.575(8) yes
P(15) F(14) 1.592(8) yes
P(15) F(15) 1.592(8) yes
P(15) F(16) 1.591(7) yes
P(15) F(17) 1.579(8) yes
P(15) F(18) 1.583(7) yes
O(1) C(152) 1.42(2) yes
O(1) C(153) 1.42(2) yes
N(1) C(1) 1.050(11) yes
N(1) C(11) 1.475(12) yes
N(2) C(2) 1.117(11) yes
N(2) C(19) 1.478(11) yes
C(11) C(12) 1.383(16) yes
C(11) C(16) 1.426(17) yes
C(12) C(13) 1.392(17) yes
C(12) C(17) 1.544(18) yes
C(13) C(14) 1.38(2) yes
C(14) C(15) 1.36(2) yes
C(15) C(16) 1.403(19) yes
C(16) C(18) 1.46(2) yes
C(19) C(20) 1.402(16) yes
C(19) C(24) 1.362(15) yes
C(20) C(21) 1.448(19) yes
C(20) C(25) 1.51(2) yes
C(21) C(22) 1.35(2) yes
C(22) C(23) 1.35(2) yes
C(23) C(24) 1.403(17) yes
C(24) C(26) 1.49(2) yes
C(27) C(28) 1.392(13) yes
C(27) C(32) 1.390(12) yes
C(28) C(29) 1.340(14) yes
C(29) C(30) 1.403(15) yes
C(30) C(31) 1.332(17) yes
C(31) C(32) 1.362(14) yes
C(33) C(34) 1.388(13) yes
C(33) C(38) 1.421(11) yes
C(34) C(35) 1.411(13) yes
C(35) C(36) 1.377(14) yes
C(36) C(37) 1.402(17) yes
C(37) C(38) 1.413(14) yes
C(39) C(40) 1.378(11) yes
C(39) C(44) 1.393(13) yes
C(40) C(41) 1.391(15) yes
C(41) C(42) 1.370(17) yes
C(42) C(43) 1.384(17) yes
C(43) C(44) 1.411(14) yes
C(45) C(46) 1.386(12) yes
C(45) C(50) 1.392(11) yes
C(46) C(47) 1.384(13) yes
C(47) C(48) 1.393(12) yes
C(48) C(49) 1.382(13) yes
C(49) C(50) 1.396(13) yes
C(51) C(52) 1.382(13) yes
C(51) C(56) 1.370(11) yes
C(52) C(53) 1.410(15) yes
C(53) C(54) 1.361(17) yes
C(54) C(55) 1.390(16) yes
C(55) C(56) 1.355(13) yes
C(57) C(58) 1.375(11) yes
C(57) C(62) 1.382(12) yes
C(58) C(59) 1.388(13) yes
C(59) C(60) 1.408(14) yes
C(60) C(61) 1.362(14) yes
C(61) C(62) 1.398(14) yes
C(63) C(64) 1.399(12) yes
C(63) C(68) 1.380(11) yes
C(64) C(65) 1.392(12) yes
C(65) C(66) 1.402(14) yes
C(66) C(67) 1.375(14) yes
C(67) C(68) 1.376(12) yes
C(69) C(70) 1.399(11) yes
C(69) C(74) 1.375(11) yes
C(70) C(71) 1.366(13) yes
C(71) C(72) 1.402(15) yes
C(72) C(73) 1.378(13) yes
C(73) C(74) 1.398(11) yes
C(75) C(76) 1.400(11) yes
C(75) C(80) 1.375(11) yes
C(76) C(77) 1.388(11) yes
C(77) C(78) 1.391(13) yes
C(78) C(79) 1.392(13) yes
C(79) C(80) 1.369(12) yes
C(81) C(82) 1.390(11) yes
C(81) C(86) 1.414(11) yes
C(82) C(83) 1.392(12) yes
C(83) C(84) 1.387(12) yes
C(84) C(85) 1.382(12) yes
C(85) C(86) 1.392(12) yes
C(87) C(88) 1.376(11) yes
C(87) C(92) 1.382(12) yes
C(88) C(89) 1.401(11) yes
C(89) C(90) 1.367(13) yes
C(90) C(91) 1.389(13) yes
C(91) C(92) 1.399(13) yes
C(93) C(94) 1.374(12) yes
C(93) C(98) 1.396(11) yes
C(94) C(95) 1.392(12) yes
C(95) C(96) 1.376(13) yes
C(96) C(97) 1.421(15) yes
C(97) C(98) 1.381(13) yes
C(99) C(100) 1.381(12) yes
C(99) C(104) 1.400(12) yes
C(100) C(101) 1.410(14) yes
C(101) C(102) 1.378(15) yes
C(102) C(103) 1.398(16) yes
C(103) C(104) 1.393(15) yes
C(105) C(106) 1.365(11) yes
C(105) C(110) 1.407(11) yes
C(106) C(107) 1.387(12) yes
C(107) C(108) 1.389(13) yes
C(108) C(109) 1.400(12) yes
C(109) C(110) 1.395(12) yes
C(111) C(112) 1.426(14) yes
C(111) C(116) 1.389(12) yes
C(112) C(113) 1.373(14) yes
C(113) C(114) 1.382(15) yes
C(114) C(115) 1.392(16) yes
C(115) C(116) 1.404(13) yes
C(117) C(118) 1.384(12) yes
C(117) C(122) 1.403(12) yes
C(118) C(119) 1.358(13) yes
C(119) C(120) 1.394(14) yes
C(120) C(121) 1.412(14) yes
C(121) C(122) 1.365(12) yes
C(123) C(124) 1.379(11) yes
C(123) C(128) 1.410(11) yes
C(124) C(125) 1.413(13) yes
C(125) C(126) 1.370(15) yes
C(126) C(127) 1.378(13) yes
C(127) C(128) 1.365(13) yes
C(129) C(130) 1.399(11) yes
C(129) C(134) 1.375(11) yes
C(130) C(131) 1.399(12) yes
C(131) C(132) 1.365(13) yes
C(132) C(133) 1.376(13) yes
C(133) C(134) 1.403(13) yes
C(135) C(136) 1.374(13) yes
C(135) C(140) 1.407(13) yes
C(136) C(137) 1.396(12) yes
C(137) C(138) 1.360(15) yes
C(138) C(139) 1.376(16) yes
C(139) C(140) 1.407(13) yes
C(141) C(142) 1.425(12) yes
C(141) C(146) 1.416(11) yes
C(142) C(143) 1.358(14) yes
C(143) C(144) 1.376(16) yes
C(144) C(145) 1.341(14) yes
C(145) C(146) 1.394(14) yes
C(151) C(152) 1.53(2) yes
C(153) C(154) 1.53(3) yes
Pt(3) H(1) 1.654 no
Pt(4) H(1) 1.656 no
C(3) H(2) 0.990 no
C(3) H(3) 0.990 no
C(4) H(4) 0.990 no
C(4) H(5) 0.990 no
C(5) H(6) 0.990 no
C(5) H(7) 0.990 no
C(6) H(8) 0.990 no
C(6) H(9) 0.990 no
C(7) H(10) 0.990 no
C(7) H(11) 0.990 no
C(8) H(12) 0.990 no
C(8) H(13) 0.990 no
C(9) H(14) 0.990 no
C(9) H(15) 0.990 no
C(10) H(16) 0.990 no
C(10) H(17) 0.990 no
C(13) H(18) 0.950 no
C(14) H(19) 0.950 no
C(15) H(20) 0.950 no
C(17) H(21) 0.980 no
C(17) H(22) 0.980 no
C(17) H(23) 0.980 no
C(18) H(24) 0.980 no
C(18) H(25) 0.980 no
C(18) H(26) 0.980 no
C(21) H(27) 0.950 no
C(22) H(28) 0.950 no
C(23) H(29) 0.950 no
C(25) H(30) 0.980 no
C(25) H(31) 0.980 no
C(25) H(32) 0.980 no
C(26) H(33) 0.980 no
C(26) H(34) 0.980 no
C(26) H(35) 0.980 no
C(28) H(36) 0.950 no
C(29) H(37) 0.950 no
C(30) H(38) 0.950 no
C(31) H(39) 0.950 no
C(32) H(40) 0.950 no
C(34) H(41) 0.950 no
C(35) H(42) 0.950 no
C(36) H(43) 0.950 no
C(37) H(44) 0.950 no
C(38) H(45) 0.950 no
C(40) H(46) 0.950 no
C(41) H(47) 0.950 no
C(42) H(48) 0.950 no
C(43) H(49) 0.950 no
C(44) H(50) 0.950 no
C(46) H(51) 0.950 no
C(47) H(52) 0.950 no
C(48) H(53) 0.950 no
C(49) H(54) 0.950 no
C(50) H(55) 0.950 no
C(52) H(56) 0.950 no
C(53) H(57) 0.950 no
C(54) H(58) 0.950 no
C(55) H(59) 0.950 no
C(56) H(60) 0.950 no
C(58) H(61) 0.950 no
C(59) H(62) 0.950 no
C(60) H(63) 0.950 no
C(61) H(64) 0.950 no
C(62) H(65) 0.950 no
C(64) H(66) 0.950 no
C(65) H(67) 0.950 no
C(66) H(68) 0.950 no
C(67) H(69) 0.950 no
C(68) H(70) 0.950 no
C(70) H(71) 0.950 no
C(71) H(72) 0.950 no
C(72) H(73) 0.950 no
C(73) H(74) 0.950 no
C(74) H(75) 0.950 no
C(76) H(76) 0.950 no
C(77) H(77) 0.950 no
C(78) H(78) 0.950 no
C(79) H(79) 0.950 no
C(80) H(80) 0.950 no
C(82) H(81) 0.950 no
C(83) H(82) 0.950 no
C(84) H(83) 0.950 no
C(85) H(84) 0.950 no
C(86) H(85) 0.950 no
C(88) H(86) 0.950 no
C(89) H(87) 0.950 no
C(90) H(88) 0.950 no
C(91) H(89) 0.950 no
C(92) H(90) 0.950 no
C(94) H(91) 0.950 no
C(95) H(92) 0.950 no
C(96) H(93) 0.950 no
C(97) H(94) 0.950 no
C(98) H(95) 0.950 no
C(100) H(96) 0.950 no
C(101) H(97) 0.950 no
C(102) H(98) 0.950 no
C(103) H(99) 0.950 no
C(104) H(100) 0.950 no
C(106) H(101) 0.950 no
C(107) H(102) 0.950 no
C(108) H(103) 0.950 no
C(109) H(104) 0.950 no
C(110) H(105) 0.950 no
C(112) H(106) 0.950 no
C(113) H(107) 0.950 no
C(114) H(108) 0.950 no
C(115) H(109) 0.950 no
C(116) H(110) 0.950 no
C(118) H(111) 0.950 no
C(119) H(112) 0.950 no
C(120) H(113) 0.950 no
C(121) H(114) 0.950 no
C(122) H(115) 0.950 no
C(124) H(116) 0.950 no
C(125) H(117) 0.950 no
C(126) H(118) 0.950 no
C(127) H(119) 0.950 no
C(128) H(120) 0.950 no
C(130) H(121) 0.950 no
C(131) H(122) 0.950 no
C(132) H(123) 0.950 no
C(133) H(124) 0.950 no
C(134) H(125) 0.950 no
C(136) H(126) 0.950 no
C(137) H(127) 0.950 no
C(138) H(128) 0.950 no
C(139) H(129) 0.950 no
C(140) H(130) 0.950 no
C(142) H(131) 0.950 no
C(143) H(132) 0.950 no
C(144) H(133) 0.950 no
C(145) H(134) 0.950 no
C(146) H(135) 0.950 no
C(147) H(136) 0.990 no
C(147) H(137) 0.990 no
C(148) H(138) 0.990 no
C(148) H(139) 0.990 no
C(149) H(140) 0.990 no
C(149) H(141) 0.990 no
C(150) H(142) 0.990 no
C(150) H(143) 0.990 no
C(151) H(144) 0.980 no
C(151) H(145) 0.980 no
C(151) H(146) 0.980 no
C(152) H(147) 0.990 no
C(152) H(148) 0.990 no
C(153) H(149) 0.990 no
C(153) H(150) 0.990 no
C(154) H(151) 0.980 no
C(154) H(152) 0.980 no
C(154) H(153) 0.980 no
